data_7018981
loop_
_publ_author_name
'Mart\'inez Belmonte, Marta'
'Escudero-Ad\'an, Eduardo C'
'Martin, Eddy'
'Kleij, Arjan W.'

_publ_section_title
;
 Isolation and characterization of unusual multinuclear Schiff base
 complexes: rearrangements reactions and octanuclear cluster formation.
;
_journal_issue 17
_journal_name_full 'Dalton transactions (Cambridge, England : 2003)'
_journal_page_first 5193
_journal_page_last 5200
_journal_paper_doi 10.1039/c2dt30201b
_journal_volume 41
_journal_year 2012
_chemical_absolute_configuration ad
_chemical_formula_sum 'C184 H199 N12 O60 Zn16'
_chemical_formula_weight 4584.47
_chemical_name_systematic
;
?
;
_space_group_IT_number 4
_symmetry_cell_setting monoclinic
_symmetry_space_group_name_Hall 'P 2yb'
_symmetry_space_group_name_H-M 'P 1 21 1'
_atom_sites_solution_hydrogens geom
_atom_sites_solution_primary direct
_atom_sites_solution_secondary difmap
_audit_creation_method SHELXL-97
_cell_angle_alpha 90.00
_cell_angle_beta 98.305(2)
_cell_angle_gamma 90.00
_cell_formula_units_Z 2
_cell_length_a 23.4959(11)
_cell_length_b 13.7262(10)
_cell_length_c 31.5166(17)
_cell_measurement_reflns_used 9987
_cell_measurement_temperature 100(2)
_cell_measurement_theta_max 28.54
_cell_measurement_theta_min 2.24
_cell_volume 10057.8(10)
_computing_cell_refinement 'Bruker APEX2 v2009.1-0'
_computing_data_collection 'Bruker APEX2 v2009.1-0'
_computing_data_reduction 'Bruker SAINT V7.60A'
_computing_molecular_graphics 'Bruker SHELXTL'
_computing_publication_material 'Bruker SHELXTL'
_computing_structure_refinement 'SHELXS-97 (Sheldrick, 2008)'
_computing_structure_solution 'SHELXS-97 (Sheldrick, 2008)'
_diffrn_ambient_temperature 100(2)
_diffrn_detector_area_resol_mean 512
_diffrn_detector_type '4K CCD area detector APEX II'
_diffrn_measured_fraction_theta_full 1.000
_diffrn_measured_fraction_theta_max 0.895
_diffrn_measurement_device_type 'Kappa 4-axis goniometer bruker-nonius'
_diffrn_measurement_method
;
Fullsphere data collection, phi and omega scans
;
_diffrn_measurement_specimen_support 'magnetic support whith 10 micron nylon fiber cryoloop'
_diffrn_radiation_monochromator 'Multilayer Montel 200 mirrors'
_diffrn_radiation_type MoK\a
_diffrn_radiation_wavelength 0.71073
_diffrn_reflns_av_R_equivalents 0.0362
_diffrn_reflns_av_sigmaI/netI 0.0597
_diffrn_reflns_limit_h_max 32
_diffrn_reflns_limit_h_min -32
_diffrn_reflns_limit_k_max 18
_diffrn_reflns_limit_k_min -17
_diffrn_reflns_limit_l_max 40
_diffrn_reflns_limit_l_min -44
_diffrn_reflns_number 118378
_diffrn_reflns_theta_full 25.00
_diffrn_reflns_theta_max 30.02
_diffrn_reflns_theta_min 0.65
_diffrn_source 'rotating anode X-ray tube'
_diffrn_source_current 70
_diffrn_source_power 50
_diffrn_source_size '3 mm x 0.3 mm fine focus'
_diffrn_source_type 'Bruker-Nonius FR 591'
_exptl_absorpt_coefficient_mu 1.952
_exptl_absorpt_correction_T_max 0.7583
_exptl_absorpt_correction_T_min 0.5920
_exptl_absorpt_correction_type empirical
_exptl_absorpt_process_details
;
SADABS Version 2008/1 Bruker-Nonius
Blessing, Acta Cryst. (1995) A51 33-38
;
_exptl_crystal_colour orange
_exptl_crystal_density_diffrn 1.514
_exptl_crystal_density_method 'not measured'
_exptl_crystal_description block
_exptl_crystal_F_000 4694
_exptl_crystal_size_max 0.30
_exptl_crystal_size_mid 0.20
_exptl_crystal_size_min 0.15
_refine_diff_density_max 2.923
_refine_diff_density_min -1.079
_refine_diff_density_rms 0.130
_refine_ls_abs_structure_details 'Flack H D (1983), Acta Cryst. A39, 876-881'
_refine_ls_abs_structure_Flack 0.30(4)
_refine_ls_extinction_method none
_refine_ls_goodness_of_fit_ref 1.033
_refine_ls_hydrogen_treatment noref
_refine_ls_matrix_type full
_refine_ls_number_parameters 2962
_refine_ls_number_reflns 49220
_refine_ls_number_restraints 1198
_refine_ls_restrained_S_all 6.022
_refine_ls_R_factor_all 0.0696
_refine_ls_R_factor_gt 0.0561
_refine_ls_shift/su_max 0.001
_refine_ls_shift/su_mean 0.000
_refine_ls_structure_factor_coef Fsqd
_refine_ls_weighting_details 'calc w=1/[\s^2^(Fo^2^)+(0.0648P)^2^+31.1526P] where P=(Fo^2^+2Fc^2^)/3'
_refine_ls_weighting_scheme calc
_refine_ls_wR_factor_gt 0.1370
_refine_ls_wR_factor_ref 0.1446
_reflns_number_gt 41830
_reflns_number_total 49220
_reflns_threshold_expression >2sigma(I)
_cod_data_source_file c2dt30201b.txt
_cod_data_source_block mo_ak933_0m-eddy
_cod_depositor_comments
;
The following automatic conversions were performed:
'_diffrn_measurement_specimen_suppport' tag replaced with
'_diffrn_measurement_specimen_support'.

Automatic conversion script
Id: cif_correct_tags 1440 2010-10-19 06:21:57Z saulius 

The following automatic conversions were performed:

'_symmetry_cell_setting' value 'Monoclinic' changed to 'monoclinic'
according to /home/saulius/struct/CIF-dictionaries/cif_core.dic
dictionary named 'cif_core.dic' version 2.4.1 from 2010-06-29.

Automatic conversion script
Id: cif_fix_values 1715 2011-07-08 13:25:40Z adriana 
;
_cod_original_sg_symbol_H-M P2(1)
_cod_database_code 7018981

loop_
_symmetry_equiv_pos_as_xyz
'x, y, z'
'-x, y+1/2, -z'

loop_
_atom_site_label
_atom_site_type_symbol
_atom_site_fract_x
_atom_site_fract_y
_atom_site_fract_z
_atom_site_U_iso_or_equiv
_atom_site_adp_type
_atom_site_occupancy
_atom_site_symmetry_multiplicity
_atom_site_calc_flag
_atom_site_refinement_flags
_atom_site_disorder_assembly
_atom_site_disorder_group
Zn1A Zn 0.36306(13) 1.0718(3) 0.14457(11) 0.0189(7) Uani 1 1 d . . .
Zn2A Zn 0.37808(14) 0.9570(3) 0.04467(11) 0.0212(7) Uani 1 1 d . . .
Zn3A Zn 0.39182(13) 0.8271(3) 0.14876(10) 0.0181(7) Uani 1 1 d . . .
Zn4A Zn 0.39427(13) 0.7172(3) 0.25116(10) 0.0178(7) Uani 1 1 d . . .
Zn5A Zn 0.51163(13) 0.8727(3) 0.22472(10) 0.0171(7) Uani 1 1 d . . .
Zn6A Zn 0.62401(13) 0.9867(3) 0.17419(11) 0.0189(7) Uani 1 1 d . A .
Zn7A Zn 0.49855(13) 1.1165(3) 0.20311(10) 0.0170(7) Uani 1 1 d . . .
Zn8A Zn 0.38049(14) 1.2369(3) 0.23602(11) 0.0230(8) Uani 1 1 d . . .
Zn1B Zn 0.11972(13) 0.1970(3) 0.44418(11) 0.0206(7) Uani 1 1 d . . .
Zn2B Zn 0.12153(14) 0.0841(3) 0.34195(12) 0.0234(8) Uani 1 1 d . . .
Zn4B Zn -0.01787(14) 0.0459(3) 0.29148(11) 0.0208(7) Uani 1 1 d . . .
Zn5B Zn -0.13842(14) 0.1768(3) 0.32713(11) 0.0220(7) Uani 1 1 d . C .
Zn6B Zn -0.03255(14) 0.2888(3) 0.27139(11) 0.0214(7) Uani 1 1 d . . .
Zn7B Zn 0.08058(17) 0.4453(3) 0.23973(12) 0.0286(8) Uani 1 1 d . . .
Zn8B Zn 0.09341(13) 0.3305(3) 0.34201(11) 0.0199(7) Uani 1 1 d . . .
C1A C 0.4372(12) 0.914(2) 0.2838(9) 0.019(6) Uani 1 1 d . . .
C2A C 0.4666(12) 1.002(2) 0.2777(9) 0.020(6) Uani 1 1 d . . .
C3A C 0.4721(13) 1.075(2) 0.3080(9) 0.022(6) Uani 1 1 d . . .
C4A C 0.4471(14) 1.062(3) 0.3456(10) 0.028(7) Uani 1 1 d . . .
H4A H 0.4503 1.1122 0.3664 0.033 Uiso 1 1 calc R . .
C5A C 0.4186(14) 0.979(3) 0.3529(10) 0.027(7) Uani 1 1 d . . .
H5A H 0.4015 0.9726 0.3783 0.032 Uiso 1 1 calc R . .
C6A C 0.4143(12) 0.902(2) 0.3229(10) 0.022(6) Uani 1 1 d . . .
C7A C 0.3899(11) 0.811(2) 0.3363(9) 0.019(6) Uani 1 1 d . . .
H7A H 0.3773 0.8110 0.3636 0.022 Uiso 1 1 calc R . .
C8A C 0.3637(12) 0.645(2) 0.3323(10) 0.023(6) Uani 1 1 d . . .
C9A C 0.3704(13) 0.624(2) 0.3757(10) 0.025(7) Uani 1 1 d . . .
H9A H 0.3888 0.6692 0.3960 0.030 Uiso 1 1 calc R . .
C10A C 0.3499(13) 0.536(3) 0.3895(10) 0.027(7) Uani 1 1 d . . .
C11A C 0.3236(12) 0.467(2) 0.3602(10) 0.023(6) Uani 1 1 d . . .
C12A C 0.3177(11) 0.489(2) 0.3168(10) 0.023(7) Uani 1 1 d . . .
H12A H 0.3000 0.4433 0.2965 0.028 Uiso 1 1 calc R . .
C13A C 0.3375(11) 0.579(2) 0.3023(10) 0.023(6) Uani 1 1 d . . .
C14A C 0.3581(17) 0.513(3) 0.4377(11) 0.039(9) Uani 1 1 d . . .
H14A H 0.3208 0.4966 0.4464 0.059 Uiso 1 1 calc R . .
H14B H 0.3744 0.5698 0.4538 0.059 Uiso 1 1 calc R . .
H14C H 0.3844 0.4573 0.4437 0.059 Uiso 1 1 calc R . .
C15A C 0.3026(14) 0.370(2) 0.3747(11) 0.030(7) Uani 1 1 d . . .
H15A H 0.3329 0.3398 0.3953 0.045 Uiso 1 1 calc R . .
H15B H 0.2932 0.3269 0.3499 0.045 Uiso 1 1 calc R . .
H15C H 0.2682 0.3799 0.3885 0.045 Uiso 1 1 calc R . .
C16A C 0.3031(13) 0.561(3) 0.2283(10) 0.028(7) Uani 1 1 d . . .
H16A H 0.2784 0.5116 0.2367 0.034 Uiso 1 1 calc R . .
C17A C 0.2993(13) 0.580(3) 0.1836(10) 0.028(7) Uani 1 1 d . . .
C18A C 0.2631(17) 0.518(3) 0.1562(12) 0.039(9) Uani 1 1 d . . .
H18A H 0.2414 0.4694 0.1681 0.047 Uiso 1 1 calc R . .
C19A C 0.2584(16) 0.527(3) 0.1119(12) 0.036(8) Uani 1 1 d . . .
H19A H 0.2344 0.4840 0.0938 0.043 Uiso 1 1 calc R . .
C20A C 0.2888(14) 0.599(3) 0.0943(10) 0.030(8) Uani 1 1 d . . .
H20A H 0.2859 0.6049 0.0640 0.036 Uiso 1 1 calc R . .
C21A C 0.3237(12) 0.664(2) 0.1204(10) 0.022(6) Uani 1 1 d . . .
C22A C 0.3314(12) 0.653(2) 0.1660(10) 0.020(6) Uani 1 1 d . . .
C23A C 0.2997(11) 1.120(3) 0.0634(10) 0.027(7) Uani 1 1 d . . .
C24A C 0.2762(12) 1.177(3) 0.0947(10) 0.027(7) Uani 1 1 d . . .
C25A C 0.2344(16) 1.247(3) 0.0820(12) 0.043(10) Uani 1 1 d . . .
H25A H 0.2179 1.2820 0.1033 0.051 Uiso 1 1 calc R . .
C26A C 0.2168(19) 1.267(4) 0.0399(14) 0.053(12) Uani 1 1 d . . .
H26A H 0.1880 1.3152 0.0318 0.064 Uiso 1 1 calc R . .
C27A C 0.2416(17) 1.217(3) 0.0087(12) 0.046(10) Uani 1 1 d . . .
H27A H 0.2305 1.2326 -0.0207 0.055 Uiso 1 1 calc R . .
C28A C 0.2830(14) 1.143(3) 0.0200(11) 0.034(8) Uani 1 1 d . . .
C29A C 0.3092(16) 1.102(3) -0.0153(11) 0.035(8) Uani 1 1 d . . .
H29A H 0.2969 1.1272 -0.0432 0.042 Uiso 1 1 calc R . .
C30A C 0.3738(13) 1.003(2) -0.0475(10) 0.024(6) Uani 1 1 d . . .
C31A C 0.3563(14) 1.031(3) -0.0900(10) 0.028(7) Uani 1 1 d . . .
H31A H 0.3255 1.0755 -0.0964 0.033 Uiso 1 1 calc R . .
C32A C 0.3828(15) 0.994(3) -0.1231(10) 0.031(7) Uani 1 1 d . . .
C33A C 0.4274(16) 0.924(3) -0.1135(10) 0.034(8) Uani 1 1 d . . .
C34A C 0.4448(15) 0.897(3) -0.0713(10) 0.030(7) Uani 1 1 d . . .
H34A H 0.4743 0.8501 -0.0649 0.036 Uiso 1 1 calc R . .
C35A C 0.4197(14) 0.939(2) -0.0377(9) 0.025(7) Uani 1 1 d . . .
C36A C 0.3639(18) 1.028(4) -0.1689(11) 0.048(11) Uani 1 1 d . . .
H36A H 0.3315 1.0734 -0.1695 0.072 Uiso 1 1 calc R . .
H36B H 0.3521 0.9720 -0.1872 0.072 Uiso 1 1 calc R . .
H36C H 0.3960 1.0616 -0.1794 0.072 Uiso 1 1 calc R . .
C37A C 0.457(2) 0.878(3) -0.1488(12) 0.051(11) Uani 1 1 d . . .
H37A H 0.4804 0.9272 -0.1604 0.076 Uiso 1 1 calc R . .
H37B H 0.4272 0.8543 -0.1716 0.076 Uiso 1 1 calc R . .
H37C H 0.4808 0.8239 -0.1369 0.076 Uiso 1 1 calc R . .
C38A C 0.4887(12) 0.890(2) 0.0187(9) 0.023(6) Uani 1 1 d . . .
H38A H 0.5145 0.8913 -0.0019 0.027 Uiso 1 1 calc R . .
C39A C 0.5117(13) 0.857(2) 0.0615(9) 0.021(6) Uani 1 1 d . . .
C40A C 0.5677(12) 0.818(3) 0.0665(9) 0.024(7) Uani 1 1 d . . .
H40A H 0.5890 0.8189 0.0430 0.029 Uiso 1 1 calc R . .
C41A C 0.5920(12) 0.777(2) 0.1046(10) 0.024(7) Uani 1 1 d . . .
H41A H 0.6298 0.7513 0.1076 0.029 Uiso 1 1 calc R . .
C42A C 0.5606(12) 0.775(2) 0.1387(9) 0.021(6) Uani 1 1 d . . .
H42A H 0.5762 0.7430 0.1646 0.025 Uiso 1 1 calc R . .
C43A C 0.5063(12) 0.818(2) 0.1356(9) 0.019(6) Uani 1 1 d . . .
C44A C 0.4796(11) 0.860(2) 0.0970(9) 0.019(6) Uani 1 1 d . . .
C45A C 0.6024(12) 0.761(2) 0.2656(10) 0.022(6) Uani 1 1 d . . .
C46A C 0.6323(12) 0.687(2) 0.2897(10) 0.025(7) Uani 1 1 d . . .
H46A H 0.6139 0.6516 0.3097 0.031 Uiso 1 1 calc R . .
C47A C 0.6891(14) 0.665(3) 0.2847(12) 0.032(8) Uani 1 1 d . . .
H47A H 0.7095 0.6157 0.3016 0.039 Uiso 1 1 calc R . .
C48A C 0.7153(13) 0.716(3) 0.2549(11) 0.028(7) Uani 1 1 d . . .
H48A H 0.7530 0.6981 0.2503 0.034 Uiso 1 1 calc R . .
C49A C 0.6869(12) 0.793(2) 0.2314(9) 0.020(6) Uani 1 1 d . . .
C50A C 0.6294(11) 0.819(2) 0.2369(9) 0.019(6) Uani 1 1 d . . .
C51A C 0.7172(11) 0.834(2) 0.1991(10) 0.023(6) Uani 1 1 d . . .
H51A H 0.7523 0.8041 0.1951 0.027 Uiso 1 1 calc R . .
C52A C 0.7344(12) 0.941(2) 0.1434(10) 0.022(6) Uani 1 1 d . . .
C53A C 0.7923(13) 0.919(3) 0.1437(11) 0.032(8) Uani 1 1 d . . .
H53A H 0.8125 0.8827 0.1666 0.039 Uiso 1 1 calc R . .
C54A C 0.8208(12) 0.952(3) 0.1105(11) 0.032(8) Uani 1 1 d . . .
C55A C 0.7908(13) 1.007(3) 0.0767(12) 0.035(8) Uani 1 1 d . . .
C56A C 0.7337(14) 1.031(3) 0.0778(11) 0.034(8) Uani 1 1 d . . .
H56A H 0.7141 1.0703 0.0557 0.040 Uiso 1 1 calc R . .
C57A C 0.7044(13) 0.998(2) 0.1104(11) 0.026(7) Uani 1 1 d . . .
C58A C 0.8843(14) 0.930(3) 0.1121(12) 0.040(9) Uani 1 1 d . . .
H58A H 0.8994 0.9025 0.1402 0.061 Uiso 1 1 calc R . .
H58B H 0.9051 0.9901 0.1076 0.061 Uiso 1 1 calc R . .
H58C H 0.8895 0.8828 0.0897 0.061 Uiso 1 1 calc R . .
C59A C 0.8205(17) 1.045(5) 0.0403(15) 0.065(15) Uani 1 1 d . . .
H59A H 0.7930 1.0831 0.0205 0.097 Uiso 1 1 calc R . .
H59B H 0.8348 0.9904 0.0249 0.097 Uiso 1 1 calc R . .
H59C H 0.8528 1.0870 0.0520 0.097 Uiso 1 1 calc R . .
C60A C 0.6128(11) 1.056(2) 0.0826(9) 0.022(6) Uani 1 1 d . . .
H60A H 0.6273 1.0589 0.0560 0.027 Uiso 1 1 calc R . .
C61A C 0.5545(11) 1.090(2) 0.0828(9) 0.020(6) Uani 1 1 d . . .
C62A C 0.5274(13) 1.131(2) 0.0435(9) 0.024(7) Uani 1 1 d . . .
H62A H 0.5469 1.1301 0.0191 0.029 Uiso 1 1 calc R . .
C63A C 0.4737(12) 1.170(2) 0.0404(10) 0.023(7) Uani 1 1 d . . .
H63A H 0.4560 1.1970 0.0141 0.028 Uiso 1 1 calc R . .
C64A C 0.4446(12) 1.170(2) 0.0764(9) 0.019(6) Uani 1 1 d . . .
H64A H 0.4074 1.1977 0.0742 0.023 Uiso 1 1 calc R . .
C65A C 0.4693(12) 1.129(2) 0.1148(9) 0.018(6) Uani 1 1 d . . .
C66A C 0.5254(12) 1.086(2) 0.1192(9) 0.018(6) Uani 1 1 d . . .
C67A C 0.3344(12) 1.034(2) 0.2271(9) 0.022(6) Uani 1 1 d . . .
C68A C 0.3235(12) 0.947(2) 0.2022(10) 0.023(6) Uani 1 1 d . . .
C69A C 0.2880(12) 0.875(2) 0.2153(11) 0.025(7) Uani 1 1 d . . .
H69A H 0.2799 0.8182 0.1982 0.030 Uiso 1 1 calc R . .
C70A C 0.2640(13) 0.885(3) 0.2532(11) 0.034(8) Uani 1 1 d . . .
H70A H 0.2403 0.8343 0.2618 0.040 Uiso 1 1 calc R . .
C71A C 0.2744(12) 0.966(3) 0.2778(11) 0.030(8) Uani 1 1 d . . .
H71A H 0.2586 0.9713 0.3039 0.036 Uiso 1 1 calc R . .
C72A C 0.3091(12) 1.045(3) 0.2650(10) 0.025(7) Uani 1 1 d . . .
C73A C 0.3161(12) 1.128(3) 0.2919(10) 0.026(7) Uani 1 1 d . . .
H73A H 0.2985 1.1246 0.3171 0.031 Uiso 1 1 calc R . .
C74A C 0.4380(15) 1.413(2) 0.2786(10) 0.027(7) Uani 1 1 d . . .
H74A H 0.4358 1.4714 0.2946 0.033 Uiso 1 1 calc R . .
C75A C 0.4953(13) 1.379(2) 0.2750(10) 0.024(6) Uani 1 1 d . . .
C76A C 0.5423(14) 1.437(3) 0.2937(10) 0.028(7) Uani 1 1 d . . .
H76A H 0.5355 1.4934 0.3097 0.033 Uiso 1 1 calc R . .
C77A C 0.5976(14) 1.412(2) 0.2888(11) 0.029(7) Uani 1 1 d . . .
H77A H 0.6290 1.4511 0.3013 0.035 Uiso 1 1 calc R . .
C78A C 0.6073(13) 1.328(2) 0.2649(11) 0.026(7) Uani 1 1 d . . .
H78A H 0.6456 1.3111 0.2612 0.032 Uiso 1 1 calc R . .
C79A C 0.5632(13) 1.269(2) 0.2470(9) 0.021(6) Uani 1 1 d . . .
C80A C 0.5043(12) 1.294(2) 0.2517(9) 0.021(6) Uani 1 1 d . . .
C81A C 0.317(3) 0.782(4) -0.0030(17) 0.09(2) Uani 1 1 d . . .
H81A H 0.2937 0.8164 -0.0266 0.133 Uiso 1 1 calc R . .
H81B H 0.2989 0.7194 0.0019 0.133 Uiso 1 1 calc R . .
H81C H 0.3556 0.7702 -0.0105 0.133 Uiso 1 1 calc R . .
C82A C 0.4816(15) 0.592(2) 0.2144(10) 0.026(7) Uani 1 1 d . . .
H82A H 0.4486 0.5503 0.2041 0.039 Uiso 1 1 calc R . .
H82B H 0.5162 0.5516 0.2208 0.039 Uiso 1 1 calc R . .
H82C H 0.4871 0.6399 0.1924 0.039 Uiso 1 1 calc R . .
C83A C 0.688(4) 1.182(7) 0.186(4) 0.09(3) Uani 0.60 1 d P A 1
H83A H 0.7006 1.2371 0.2048 0.133 Uiso 0.60 1 calc PR A 1
H83B H 0.6610 1.2044 0.1616 0.133 Uiso 0.60 1 calc PR A 1
H83C H 0.7219 1.1531 0.1757 0.133 Uiso 0.60 1 calc PR A 1
C83' C 0.677(6) 1.064(11) 0.261(5) 0.08(4) Uani 0.40 1 d P A 2
H83D H 0.7031 1.1112 0.2772 0.115 Uiso 0.40 1 calc PR A 2
H83E H 0.6965 1.0008 0.2609 0.115 Uiso 0.40 1 calc PR A 2
H83F H 0.6426 1.0565 0.2753 0.115 Uiso 0.40 1 calc PR A 2
C84A C 0.3763(17) 1.358(3) 0.1582(13) 0.041(9) Uani 1 1 d . . .
H84A H 0.3946 1.4103 0.1762 0.061 Uiso 1 1 calc R . .
H84B H 0.3531 1.3855 0.1327 0.061 Uiso 1 1 calc R . .
H84C H 0.4060 1.3152 0.1493 0.061 Uiso 1 1 calc R . .
N1A N 0.3839(10) 0.732(2) 0.3151(8) 0.023(5) Uani 1 1 d . . .
N2A N 0.3362(11) 0.6029(19) 0.2583(8) 0.023(5) Uani 1 1 d . . .
N3A N 0.3478(11) 1.035(2) -0.0116(8) 0.025(6) Uani 1 1 d . . .
N4A N 0.4374(11) 0.917(2) 0.0061(8) 0.023(6) Uani 1 1 d . . .
N5A N 0.7014(10) 0.909(2) 0.1750(8) 0.023(6) Uani 1 1 d . . .
N6A N 0.6467(10) 1.022(2) 0.1148(8) 0.021(5) Uani 1 1 d . . .
O1A O 0.4924(8) 1.0053(15) 0.2416(6) 0.019(4) Uani 1 1 d . . .
O2A O 0.4345(8) 0.8466(15) 0.2532(6) 0.018(4) Uani 1 1 d . . .
O3A O 0.3675(8) 0.7164(15) 0.1882(6) 0.019(4) Uani 1 1 d . . .
O4A O 0.3531(9) 0.7367(17) 0.1037(6) 0.024(5) Uani 1 1 d . . .
O5A O 0.4711(9) 0.6414(16) 0.2528(7) 0.022(5) Uani 1 1 d . . .
O6A O 0.2960(9) 1.1620(18) 0.1359(7) 0.027(5) Uani 1 1 d . . .
O7A O 0.3386(8) 1.0529(17) 0.0786(7) 0.024(5) Uani 1 1 d . . .
O8A O 0.4277(8) 0.8972(16) 0.0965(6) 0.019(4) Uani 1 1 d . . .
O9A O 0.4763(8) 0.8196(16) 0.1695(6) 0.020(4) Uani 1 1 d . . .
O10A O 0.3218(12) 0.841(2) 0.0361(8) 0.047(7) Uani 1 1 d . . .
O11A O 0.5470(8) 0.7798(17) 0.2690(7) 0.023(5) Uani 1 1 d . . .
O12A O 0.5990(8) 0.8914(16) 0.2165(6) 0.020(4) Uani 1 1 d . . .
O13A O 0.5460(8) 1.0489(16) 0.1574(6) 0.019(4) Uani 1 1 d . . .
O14A O 0.4413(8) 1.1266(16) 0.1495(6) 0.020(4) Uani 1 1 d . . .
O15A O 0.6583(9) 1.102(2) 0.2121(8) 0.038(6) Uani 1 1 d . . .
O16A O 0.3481(8) 0.9393(17) 0.1657(6) 0.023(5) Uani 1 1 d . . .
O17A O 0.3665(8) 1.1017(16) 0.2120(6) 0.021(4) Uani 1 1 d . . .
O18A O 0.3419(9) 1.2037(18) 0.2868(7) 0.029(5) Uani 1 1 d . . .
O19A O 0.3917(9) 1.3768(19) 0.2637(8) 0.033(5) Uani 1 1 d . . .
O20A O 0.4639(8) 1.2358(16) 0.2330(7) 0.022(4) Uani 1 1 d . . .
O21A O 0.5699(8) 1.1907(16) 0.2238(7) 0.024(5) Uani 1 1 d . . .
O22A O 0.3396(9) 1.3014(17) 0.1821(7) 0.028(5) Uani 1 1 d . . .
C1B C -0.0367(12) 0.077(2) 0.3772(9) 0.020(6) Uani 1 1 d . . .
C2B C 0.0181(12) 0.033(2) 0.3783(10) 0.023(6) Uani 1 1 d . . .
C3B C 0.0446(13) -0.013(2) 0.4150(11) 0.026(7) Uani 1 1 d . . .
H3B H 0.0805 -0.0445 0.4145 0.031 Uiso 1 1 calc R . .
C4B C 0.0196(13) -0.014(3) 0.4529(11) 0.026(7) Uani 1 1 d . . .
H4B H 0.0391 -0.0426 0.4783 0.032 Uiso 1 1 calc R . .
C5B C -0.0343(13) 0.027(3) 0.4521(11) 0.027(7) Uani 1 1 d . . .
H5B H -0.0522 0.0259 0.4773 0.032 Uiso 1 1 calc R . .
C6B C -0.0627(12) 0.071(2) 0.4151(10) 0.023(6) Uani 1 1 d . . .
C7B C -0.1202(13) 0.106(2) 0.4183(10) 0.025(7) Uani 1 1 d . . .
H7B H -0.1326 0.1013 0.4456 0.030 Uiso 1 1 calc R . .
C8B C -0.2138(13) 0.166(3) 0.3933(11) 0.030(8) Uani 1 1 d . . .
C9B C -0.2408(16) 0.130(3) 0.4274(14) 0.047(11) Uani 1 1 d . . .
H9B H -0.2195 0.0908 0.4489 0.056 Uiso 1 1 calc R . .
C10B C -0.2977(16) 0.151(4) 0.4298(15) 0.055(12) Uani 1 1 d . . .
C11B C -0.3305(15) 0.202(4) 0.3962(13) 0.048(11) Uani 1 1 d . . .
C12B C -0.3032(15) 0.237(3) 0.3628(12) 0.038(9) Uani 1 1 d . . .
H12B H -0.3249 0.2723 0.3402 0.046 Uiso 1 1 calc R . .
C13B C -0.2460(13) 0.221(3) 0.3616(11) 0.032(8) Uani 1 1 d . . .
C14B C -0.325(2) 0.109(4) 0.4663(16) 0.067(13) Uani 1 1 d U . .
H14D H -0.3522 0.0587 0.4555 0.100 Uiso 1 1 calc R . .
H14E H -0.3445 0.1614 0.4796 0.100 Uiso 1 1 calc R . .
H14F H -0.2946 0.0814 0.4876 0.100 Uiso 1 1 calc R . .
C15B C -0.3948(16) 0.218(4) 0.3951(16) 0.064(15) Uani 1 1 d . . .
H15E H -0.4017 0.2525 0.4211 0.096 Uiso 1 1 calc R . .
H15F H -0.4145 0.1550 0.3936 0.096 Uiso 1 1 calc R . .
H15G H -0.4096 0.2571 0.3699 0.096 Uiso 1 1 calc R . .
C16B C -0.2320(13) 0.330(3) 0.3068(10) 0.027(7) Uani 1 1 d . . .
H16B H -0.2657 0.3612 0.3134 0.032 Uiso 1 1 calc R . .
C17B C -0.2047(13) 0.372(2) 0.2727(10) 0.024(6) Uani 1 1 d . . .
C18B C -0.2357(14) 0.449(3) 0.2487(11) 0.030(7) Uani 1 1 d . . .
H18B H -0.2728 0.4669 0.2546 0.036 Uiso 1 1 calc R . .
C19B C -0.2122(14) 0.497(3) 0.2174(12) 0.034(8) Uani 1 1 d . . .
H19B H -0.2336 0.5458 0.2008 0.040 Uiso 1 1 calc R . .
C20B C -0.1564(14) 0.473(3) 0.2099(11) 0.029(7) Uani 1 1 d . . .
H20B H -0.1396 0.5081 0.1888 0.035 Uiso 1 1 calc R . .
C21B C -0.1259(13) 0.401(2) 0.2324(10) 0.024(7) Uani 1 1 d . . .
C22B C -0.1496(12) 0.345(2) 0.2641(9) 0.021(6) Uani 1 1 d . . .
C23B C -0.0282(14) -0.130(3) 0.2437(10) 0.027(7) Uani 1 1 d . . .
C24B C -0.0824(13) -0.116(3) 0.2575(10) 0.026(7) Uani 1 1 d . . .
C25B C -0.1278(14) -0.180(3) 0.2470(12) 0.035(8) Uani 1 1 d . . .
H25B H -0.1630 -0.1702 0.2579 0.042 Uiso 1 1 calc R . .
C26B C -0.1216(15) -0.260(3) 0.2203(13) 0.039(9) Uani 1 1 d . . .
H26B H -0.1527 -0.3037 0.2130 0.047 Uiso 1 1 calc R . .
C27B C -0.0712(16) -0.274(3) 0.2049(12) 0.035(8) Uani 1 1 d . . .
H27B H -0.0674 -0.3277 0.1862 0.042 Uiso 1 1 calc R . .
C28B C -0.0246(17) -0.211(3) 0.2164(13) 0.039(9) Uani 1 1 d . . .
C30B C 0.105(2) -0.186(5) 0.1657(18) 0.030(8) Uani 0.60 1 d PU . 1
C31B C 0.104(2) -0.264(5) 0.1375(19) 0.036(8) Uani 0.60 1 d PU . 1
H31B H 0.0796 -0.3178 0.1396 0.044 Uiso 0.60 1 d PR . 1
C32B C 0.136(2) -0.260(5) 0.104(2) 0.038(7) Uani 0.60 1 d PU . 1
C33B C 0.171(2) -0.179(5) 0.099(2) 0.037(7) Uani 0.60 1 d PU . 1
C34B C 0.176(2) -0.107(5) 0.1308(18) 0.033(8) Uani 0.60 1 d PU . 1
H34B H 0.2010 -0.0534 0.1286 0.039 Uiso 0.60 1 d PR . 1
C35B C 0.143(2) -0.108(5) 0.1645(17) 0.030(8) Uani 0.60 1 d PU . 1
C36B C 0.129(3) -0.342(5) 0.071(2) 0.044(10) Uani 0.60 1 d PU . 1
H36D H 0.1307 -0.3219 0.0410 0.065 Uiso 0.60 1 d PR . 1
H36E H 0.0914 -0.3708 0.0726 0.065 Uiso 0.60 1 d PR . 1
H36F H 0.1593 -0.3895 0.0797 0.065 Uiso 0.60 1 d PR . 1
C37B C 0.207(3) -0.169(6) 0.064(2) 0.043(10) Uani 0.60 1 d PU . 1
H37D H 0.2321 -0.2257 0.0618 0.064 Uiso 0.60 1 d PR . 1
H37E H 0.2311 -0.1105 0.0693 0.064 Uiso 0.60 1 d PR . 1
H37F H 0.1813 -0.1612 0.0368 0.064 Uiso 0.60 1 d PR . 1
C39B C 0.1749(13) 0.127(2) 0.2226(10) 0.031(8) Uani 1 1 d D . .
C40B C 0.2087(14) 0.202(3) 0.2109(10) 0.033(8) Uani 1 1 d . . .
H40B H 0.2248 0.1980 0.1850 0.040 Uiso 1 1 calc R . .
C41B C 0.2189(13) 0.282(3) 0.2362(12) 0.034(8) Uani 1 1 d . . .
H41B H 0.2421 0.3338 0.2281 0.041 Uiso 1 1 calc R . .
C42B C 0.1945(12) 0.288(3) 0.2753(10) 0.026(7) Uani 1 1 d . . .
H42B H 0.2028 0.3430 0.2937 0.031 Uiso 1 1 calc R . .
C43B C 0.1592(11) 0.216(2) 0.2862(10) 0.023(7) Uani 1 1 d . . .
C44B C 0.1483(12) 0.131(3) 0.2599(10) 0.026(7) Uani 1 1 d . . .
C45B C 0.0131(11) 0.298(2) 0.3989(9) 0.017(6) Uani 1 1 d . . .
C46B C -0.0177(11) 0.340(2) 0.3616(9) 0.020(6) Uani 1 1 d . . .
C47B C -0.0709(13) 0.384(3) 0.3617(10) 0.025(7) Uani 1 1 d . . .
H47B H -0.0894 0.4158 0.3366 0.030 Uiso 1 1 calc R D .
C48B C -0.0973(12) 0.381(2) 0.3992(10) 0.025(7) Uani 1 1 d . . .
H48B H -0.1344 0.4089 0.3990 0.030 Uiso 1 1 calc R . .
C49B C -0.0696(12) 0.340(2) 0.4356(10) 0.024(7) Uani 1 1 d . . .
H49B H -0.0879 0.3372 0.4606 0.028 Uiso 1 1 calc R D .
C50B C -0.0140(12) 0.300(2) 0.4365(9) 0.020(6) Uani 1 1 d . . .
C51B C 0.0130(12) 0.266(2) 0.4777(10) 0.023(7) Uani 1 1 d . . .
H51B H -0.0101 0.2658 0.5001 0.027 Uiso 1 1 calc R D .
C52B C 0.0876(5) 0.2136(17) 0.5306(4) 0.023(6) Uani 1 1 d D . .
C53B C 0.0661(8) 0.253(2) 0.5657(3) 0.027(7) Uani 1 1 d D . .
H53B H 0.0353 0.2980 0.5610 0.032 Uiso 1 1 calc R . .
C54B C 0.0885(5) 0.2275(17) 0.6075(4) 0.029(7) Uani 1 1 d D . .
C55B C 0.1339(6) 0.1581(18) 0.6142(3) 0.029(7) Uani 1 1 d D . .
C56B C 0.1571(8) 0.123(2) 0.5789(3) 0.027(7) Uani 1 1 d D . .
H56B H 0.1892 0.0808 0.5834 0.032 Uiso 1 1 calc R D .
C57B C 0.1346(9) 0.150(2) 0.5374(5) 0.025(7) Uani 1 1 d D . .
C58B C 0.0636(11) 0.270(3) 0.6442(7) 0.039(9) Uani 1 1 d D . .
H58D H 0.0917 0.3129 0.6606 0.058 Uiso 1 1 calc R . .
H58E H 0.0537 0.2168 0.6628 0.058 Uiso 1 1 calc R . .
H58F H 0.0288 0.3065 0.6334 0.058 Uiso 1 1 calc R . .
C59B C 0.1586(13) 0.127(3) 0.6591(6) 0.041(9) Uani 1 1 d D . .
H59D H 0.1869 0.0753 0.6577 0.061 Uiso 1 1 calc R D .
H59E H 0.1276 0.1031 0.6741 0.061 Uiso 1 1 calc R . .
H59F H 0.1773 0.1831 0.6747 0.061 Uiso 1 1 calc R . .
C60B C 0.1937(14) 0.050(3) 0.4999(12) 0.031(8) Uani 1 1 d . . .
H60B H 0.2091 0.0244 0.5272 0.038 Uiso 1 1 calc R . .
C61B C 0.2145(13) 0.009(3) 0.4631(12) 0.031(8) Uani 1 1 d . . .
C62B C 0.2574(15) -0.066(3) 0.4720(13) 0.037(9) Uani 1 1 d . . .
H62B H 0.2730 -0.0802 0.5008 0.045 Uiso 1 1 calc R . .
C63B C 0.2757(16) -0.116(3) 0.4390(15) 0.044(10) Uani 1 1 d . . .
H63B H 0.3055 -0.1627 0.4449 0.053 Uiso 1 1 calc R . .
C64B C 0.2516(14) -0.099(3) 0.3973(13) 0.033(8) Uani 1 1 d . . .
H64B H 0.2642 -0.1362 0.3751 0.040 Uiso 1 1 calc R . .
C65B C 0.2090(13) -0.028(2) 0.3865(12) 0.029(7) Uani 1 1 d . . .
C66B C 0.1920(12) 0.031(2) 0.4199(11) 0.025(7) Uani 1 1 d . . .
C67B C 0.1480(12) 0.510(2) 0.3230(11) 0.026(7) Uani 1 1 d U . .
C68B C 0.1606(12) 0.497(2) 0.3676(11) 0.025(7) Uani 1 1 d U D .
C69B C 0.1969(14) 0.560(3) 0.3927(12) 0.030(7) Uani 1 1 d U . .
H69B H 0.2056 0.5495 0.4227 0.036 Uiso 1 1 calc R D .
C70B C 0.2211(15) 0.641(3) 0.3735(13) 0.035(8) Uani 1 1 d U . .
H70B H 0.2452 0.6851 0.3909 0.042 Uiso 1 1 calc R . .
C71B C 0.2101(14) 0.654(3) 0.3310(13) 0.038(8) Uani 1 1 d U . .
H71B H 0.2275 0.7069 0.3183 0.045 Uiso 1 1 calc R D .
C72B C 0.1726(14) 0.590(3) 0.3047(11) 0.032(7) Uani 1 1 d DU D .
C74B C 0.0932(16) 0.335(3) 0.1594(12) 0.043(10) Uani 1 1 d D . .
H74B H 0.1064 0.3329 0.1323 0.052 Uiso 1 1 calc R B 1
C75B C 0.0627(14) 0.256(3) 0.1707(10) 0.029(7) Uani 1 1 d . . .
C76B C 0.0566(16) 0.179(3) 0.1404(11) 0.036(8) Uani 1 1 d . . .
H76B H 0.0742 0.1845 0.1152 0.044 Uiso 1 1 calc R D .
C77B C 0.026(2) 0.096(3) 0.1466(12) 0.050(11) Uani 1 1 d . . .
H77B H 0.0217 0.0458 0.1257 0.060 Uiso 1 1 calc R . .
C78B C 0.0005(19) 0.087(3) 0.1842(12) 0.044(10) Uani 1 1 d . . .
H78B H -0.0211 0.0306 0.1886 0.052 Uiso 1 1 calc R D .
C79B C 0.0067(15) 0.160(2) 0.2150(11) 0.029(7) Uani 1 1 d . . .
C80B C 0.0392(14) 0.248(3) 0.2095(10) 0.027(7) Uani 1 1 d . . .
C81B C 0.194(2) 0.362(3) 0.4876(14) 0.052(11) Uani 1 1 d . . .
H81D H 0.1605 0.3993 0.4934 0.078 Uiso 1 1 calc R . .
H81E H 0.2259 0.4068 0.4850 0.078 Uiso 1 1 calc R . .
H81F H 0.2056 0.3164 0.5111 0.078 Uiso 1 1 calc R . .
C83B C -0.190(4) 0.096(8) 0.240(3) 0.07(3) Uani 0.50 1 d P C 1
H83G H -0.2198 0.1473 0.2378 0.105 Uiso 0.50 1 calc PR C 1
H83H H -0.2059 0.0388 0.2238 0.105 Uiso 0.50 1 calc PR C 1
H83I H -0.1565 0.1200 0.2286 0.105 Uiso 0.50 1 calc PR C 1
H83M H -0.2039 0.0392 0.2227 0.105 Uiso 0.50 1 d PR C 1
H83N H -0.1559 0.1226 0.2303 0.105 Uiso 0.50 1 d PR C 1
H83O H -0.2206 0.1459 0.2373 0.105 Uiso 0.50 1 d PR C 1
C83" C -0.224(2) 0.052(9) 0.264(3) 0.07(3) Uani 0.50 1 d PDU C 9
H83J H -0.2503 0.1053 0.2678 0.105 Uiso 0.50 1 calc PR C 9
H83K H -0.2409 -0.0100 0.2711 0.105 Uiso 0.50 1 calc PR C 9
H83L H -0.2169 0.0504 0.2340 0.105 Uiso 0.50 1 calc PR C 9
C84B C -0.0075(16) 0.560(3) 0.2786(13) 0.041(9) Uani 1 1 d D . .
H84D H -0.0053 0.5094 0.3008 0.061 Uiso 1 1 calc R D .
H84E H -0.0460 0.5886 0.2743 0.061 Uiso 1 1 calc R . .
H84F H 0.0211 0.6104 0.2875 0.061 Uiso 1 1 calc R . .
C85B C 0.118(2) 0.511(2) 0.1607(9) 0.027(16) Uani 0.40 1 d PDU . 2
C86B C 0.112(2) 0.529(2) 0.1170(9) 0.032(17) Uani 0.40 1 d PDU . 2
H86B H 0.0947 0.4814 0.0975 0.038 Uiso 0.40 1 calc PR . 2
C87B C 0.132(2) 0.615(2) 0.1010(7) 0.029(16) Uani 0.40 1 d PDU . 2
C88B C 0.158(2) 0.686(2) 0.1305(8) 0.032(17) Uani 0.40 1 d PDU . 2
C89B C 0.161(2) 0.669(2) 0.1742(8) 0.026(16) Uani 0.40 1 d PDU . 2
H89B H 0.1758 0.7177 0.1940 0.032 Uiso 0.40 1 calc PR D 2
C90B C 0.142(3) 0.582(2) 0.1897(8) 0.023(15) Uani 0.40 1 d PDU D 2
C91B C 0.127(4) 0.631(4) 0.0540(10) 0.044(10) Uani 0.40 1 d PDU . 2
H91A H 0.1065 0.5776 0.0390 0.065 Uiso 0.40 1 d PR . 2
H91B H 0.1082 0.6910 0.0448 0.065 Uiso 0.40 1 d PR . 2
H91C H 0.1657 0.6320 0.0478 0.065 Uiso 0.40 1 d PR . 2
C92B C 0.180(3) 0.781(3) 0.1143(14) 0.035(19) Uani 0.40 1 d PDU . 2
H92A H 0.1967 0.8181 0.1387 0.052 Uiso 0.40 1 d PR D 2
H92B H 0.2090 0.7652 0.0969 0.052 Uiso 0.40 1 d PR . 2
H92C H 0.1500 0.8179 0.0978 0.052 Uiso 0.40 1 d PR . 2
N1B N -0.1559(11) 0.142(2) 0.3878(9) 0.030(6) Uani 1 1 d . . .
N2B N -0.2149(10) 0.254(2) 0.3286(8) 0.023(6) Uani 1 1 d . . .
N5B N 0.0654(10) 0.2362(19) 0.4875(8) 0.021(5) Uani 1 1 d . . .
N6B N 0.1555(10) 0.118(2) 0.4987(9) 0.025(6) Uani 1 1 d . . .
O1B O 0.0427(8) 0.0356(17) 0.3420(7) 0.022(5) Uani 1 1 d . . .
O2B O -0.0593(8) 0.1179(16) 0.3405(6) 0.020(4) Uani 1 1 d . . .
O3B O -0.1170(8) 0.2733(16) 0.2837(6) 0.021(5) Uani 1 1 d . . .
O4B O -0.0708(9) 0.3790(19) 0.2265(7) 0.029(5) Uani 1 1 d . . .
O5B O -0.1724(10) 0.066(2) 0.2906(11) 0.052(8) Uani 1 1 d D . .
O6B O -0.0870(8) -0.0377(17) 0.2827(7) 0.027(5) Uani 1 1 d . . .
O7B O 0.0123(10) -0.0684(19) 0.2566(8) 0.034(6) Uani 1 1 d . . .
O8B O 0.1153(9) 0.0617(19) 0.2730(8) 0.034(6) Uani 1 1 d . . .
O9B O 0.1349(8) 0.2192(16) 0.3229(7) 0.023(5) Uani 1 1 d . . .
O11B O 0.0082(8) 0.3404(16) 0.3254(6) 0.021(4) Uani 1 1 d . . .
O12B O 0.0650(8) 0.2592(16) 0.3961(7) 0.021(4) Uani 1 1 d . . .
O13B O 0.1522(8) 0.1001(16) 0.4074(7) 0.024(5) Uani 1 1 d . . .
O14B O 0.1841(9) -0.0133(18) 0.3466(8) 0.031(5) Uani 1 1 d . . .
O15B O 0.1797(9) 0.3083(17) 0.4479(8) 0.029(5) Uani 1 1 d . . .
O16B O 0.1363(8) 0.4205(16) 0.3854(7) 0.023(5) Uani 1 1 d . D .
O17B O 0.1126(9) 0.4454(17) 0.3013(7) 0.026(5) Uani 1 1 d . . .
O10B O 0.138(2) -0.148(4) 0.3040(17) 0.043(13) Uani 0.60 1 d PU . 1
C82B C 0.102(4) -0.200(7) 0.330(3) 0.053(18) Uani 0.60 1 d PU . 1
H82D H 0.0766 -0.1533 0.3417 0.079 Uiso 0.60 1 calc PR . 1
H82E H 0.1266 -0.2318 0.3540 0.079 Uiso 0.60 1 calc PR . 1
H82F H 0.0793 -0.2484 0.3127 0.079 Uiso 0.60 1 calc PR . 1
N3B N 0.0685(17) -0.174(3) 0.1973(14) 0.027(7) Uani 0.60 1 d PDU . 1
N4B N 0.141(2) -0.034(4) 0.1949(19) 0.033(8) Uani 0.60 1 d PDU . 1
C29B C 0.016(2) -0.227(5) 0.192(2) 0.040(11) Uani 0.60 1 d PDU . 1
H29B H 0.0102 -0.2746 0.1699 0.048 Uiso 0.60 1 calc PR . 1
C38B C 0.170(3) 0.053(3) 0.1893(17) 0.031(9) Uani 0.60 1 d PDU . 1
H38B H 0.1874 0.0628 0.1641 0.037 Uiso 0.60 1 calc PR . 1
Zn3B Zn 0.0972(4) -0.0732(9) 0.2499(4) 0.042(3) Uani 0.60 1 d PU . 1
C73B C 0.157(2) 0.620(4) 0.2588(15) 0.030(10) Uani 0.60 1 d PDU D 1
H73B H 0.1768 0.6744 0.2499 0.036 Uiso 0.60 1 calc PR D 1
O18B O 0.1168(19) 0.579(3) 0.2282(13) 0.038(10) Uani 0.60 1 d PDU D 1
O19B O 0.1061(19) 0.417(3) 0.1834(14) 0.027(10) Uani 0.60 1 d PDU D 1
Zn3' Zn 0.0899(6) -0.0579(14) 0.2378(5) 0.030(3) Uani 0.40 1 d PU . 2
C73' C 0.182(3) 0.607(6) 0.264(2) 0.030(10) Uani 0.40 1 d PDU D 2
H73' H 0.2127 0.6463 0.2569 0.036 Uiso 0.40 1 calc PR D 2
N7B N 0.141(3) 0.557(5) 0.2335(19) 0.021(13) Uani 0.40 1 d PDU D 2
N8B N 0.093(4) 0.430(4) 0.178(3) 0.030(18) Uani 0.40 1 d PDU D 2
C29' C 0.036(3) -0.262(7) 0.213(3) 0.040(11) Uani 0.40 1 d PDU . 2
H29' H 0.0364 -0.3260 0.2012 0.048 Uiso 0.40 1 calc PR . 2
O10' O 0.127(2) -0.141(4) 0.2898(17) 0.012(10) Uani 0.40 1 d PU . 2
C82' C 0.089(3) -0.189(5) 0.316(2) 0.012(12) Uani 0.40 1 d PU . 2
H82g H 0.0570 -0.1456 0.3196 0.018 Uiso 0.40 1 calc PR . 2
H82h H 0.1107 -0.2035 0.3446 0.018 Uiso 0.40 1 calc PR . 2
H82i H 0.0745 -0.2496 0.3025 0.018 Uiso 0.40 1 calc PR . 2
C38' C 0.168(4) 0.035(4) 0.197(3) 0.031(9) Uani 0.40 1 d PDU . 2
H38' H 0.1848 0.0371 0.1715 0.037 Uiso 0.40 1 calc PR . 2
O23B O 0.088(2) -0.214(4) 0.2258(18) 0.027(7) Uani 0.40 1 d PDU . 2
O24B O 0.142(3) -0.054(5) 0.204(2) 0.033(8) Uani 0.40 1 d PDU . 2
O20B O 0.0428(9) 0.3138(16) 0.2398(7) 0.023(5) Uani 1 1 d . . .
O21B O -0.0184(11) 0.1565(18) 0.2512(7) 0.032(6) Uani 1 1 d . . .
O22B O 0.0040(10) 0.5168(19) 0.2392(8) 0.034(6) Uani 1 1 d . D .
O1S O 0.9207(9) 0.0173(19) 0.5565(8) 0.035(6) Uani 1 1 d DU . .
H1S H 0.9268 -0.0416 0.5514 0.052 Uiso 1 1 calc R . .
C1S C 0.9718(13) 0.060(3) 0.5769(14) 0.048(10) Uani 1 1 d DU . .
H1S1 H 0.9867 0.1055 0.5571 0.072 Uiso 1 1 calc R . .
H1S2 H 1.0005 0.0093 0.5854 0.072 Uiso 1 1 calc R . .
H1S3 H 0.9640 0.0956 0.6024 0.072 Uiso 1 1 calc R . .
O2S O 0.5831(10) 0.133(2) 0.9469(8) 0.044(7) Uani 1 1 d DU . .
H2S H 0.6028 0.1623 0.9307 0.066 Uiso 1 1 calc R . .
C2S C 0.5334(15) 0.095(3) 0.9223(13) 0.055(11) Uani 1 1 d DU . .
H2S1 H 0.5255 0.0301 0.9328 0.082 Uiso 1 1 calc R . .
H2S2 H 0.5392 0.0913 0.8922 0.082 Uiso 1 1 calc R . .
H2S3 H 0.5007 0.1382 0.9249 0.082 Uiso 1 1 calc R . .
O3S O 0.4020(11) 0.136(2) 0.4466(9) 0.051(7) Uani 1 1 d DU . .
H3S H 0.4181 0.1849 0.4374 0.077 Uiso 1 1 calc R . .
C3S C 0.3448(13) 0.131(3) 0.4266(14) 0.052(10) Uani 1 1 d DU . .
H3S1 H 0.3223 0.1826 0.4379 0.078 Uiso 1 1 calc R . .
H3S2 H 0.3286 0.0674 0.4323 0.078 Uiso 1 1 calc R . .
H3S3 H 0.3434 0.1398 0.3956 0.078 Uiso 1 1 calc R . .
O4S O 0.4513(12) 0.294(2) 0.4163(8) 0.051(7) Uani 1 1 d DU . .
H4S H 0.4772 0.3257 0.4312 0.077 Uiso 1 1 calc R . .
C4S C 0.4492(17) 0.319(3) 0.3729(9) 0.048(10) Uani 1 1 d DU . .
H4S1 H 0.4414 0.3891 0.3695 0.072 Uiso 1 1 calc R . .
H4S2 H 0.4185 0.2824 0.3556 0.072 Uiso 1 1 calc R . .
H4S3 H 0.4861 0.3040 0.3635 0.072 Uiso 1 1 calc R . .
O5S O 0.4653(12) 0.975(3) 0.4662(11) 0.038(8) Uani 0.70 1 d PDU . .
H5S H 0.4632 1.0188 0.4845 0.056 Uiso 0.70 1 calc PR . .
C5S C 0.5182(15) 0.982(5) 0.4506(17) 0.045(12) Uani 0.70 1 d PDU . .
H5S1 H 0.5118 0.9754 0.4193 0.067 Uiso 0.70 1 calc PR . .
H5S2 H 0.5438 0.9298 0.4631 0.067 Uiso 0.70 1 calc PR . .
H5S3 H 0.5357 1.0453 0.4585 0.067 Uiso 0.70 1 calc PR . .
O6S O 0.4272(16) 0.778(3) 0.4526(12) 0.037(9) Uani 0.60 1 d PDU . .
H6S H 0.4116 0.8236 0.4643 0.056 Uiso 0.60 1 calc PR . .
C6S C 0.467(2) 0.731(4) 0.4831(15) 0.033(12) Uani 0.60 1 d PDU . .
H6S1 H 0.5062 0.7457 0.4775 0.050 Uiso 0.60 1 calc PR . .
H6S2 H 0.4608 0.6605 0.4815 0.050 Uiso 0.60 1 calc PR . .
H6S3 H 0.4626 0.7543 0.5118 0.050 Uiso 0.60 1 calc PR . .
O7S O 0.2221(16) 0.114(4) 0.8828(16) 0.058(13) Uani 0.60 1 d PDU . .
H7S H 0.2247 0.0601 0.8960 0.086 Uiso 0.60 1 calc PR . .
C7S C 0.176(2) 0.167(6) 0.894(2) 0.061(18) Uani 0.60 1 d PDU . .
H7S1 H 0.1646 0.1394 0.9206 0.092 Uiso 0.60 1 calc PR . .
H7S2 H 0.1435 0.1641 0.8712 0.092 Uiso 0.60 1 calc PR . .
H7S3 H 0.1878 0.2350 0.8996 0.092 Uiso 0.60 1 calc PR . .
O8S O 0.5464(17) 0.816(3) 0.3540(12) 0.069(11) Uani 0.80 1 d PDU . .
H8S H 0.5783 0.8380 0.3656 0.103 Uiso 0.80 1 calc PR . .
C8S C 0.535(3) 0.727(3) 0.3730(18) 0.073(15) Uani 0.80 1 d PDU . .
H8S1 H 0.5711 0.6911 0.3803 0.110 Uiso 0.80 1 calc PR . .
H8S2 H 0.5082 0.6893 0.3528 0.110 Uiso 0.80 1 calc PR . .
H8S3 H 0.5180 0.7397 0.3991 0.110 Uiso 0.80 1 calc PR . .
O9S O 0.687(3) 0.548(4) 0.376(2) 0.088(16) Uani 0.60 1 d PDU E 3
H9S H 0.7201 0.5405 0.3683 0.132 Uiso 0.60 1 calc PR E 3
C9S C 0.676(4) 0.470(6) 0.402(3) 0.076(17) Uani 0.60 1 d PDU E 3
H9S1 H 0.6633 0.4960 0.4281 0.114 Uiso 0.60 1 calc PR E 3
H9S2 H 0.7116 0.4323 0.4101 0.114 Uiso 0.60 1 calc PR E 3
H9S3 H 0.6464 0.4283 0.3869 0.114 Uiso 0.60 1 calc PR E 3
O9* O 0.714(2) 0.518(9) 0.397(4) 0.099(19) Uani 0.40 1 d PDU F 4
H9* H 0.7303 0.5145 0.3746 0.148 Uiso 0.40 1 calc PR F 4
C9* C 0.656(3) 0.545(12) 0.385(6) 0.09(2) Uani 0.40 1 d PDU F 4
H9*1 H 0.6360 0.5400 0.4097 0.133 Uiso 0.40 1 calc PR F 4
H9*2 H 0.6382 0.5011 0.3621 0.133 Uiso 0.40 1 calc PR F 4
H9*3 H 0.6545 0.6119 0.3741 0.133 Uiso 0.40 1 calc PR F 4
O10S O 0.628(2) 0.961(4) 0.3710(14) 0.082(17) Uani 0.60 1 d PDU . .
H10S H 0.6103 0.9079 0.3691 0.123 Uiso 0.60 1 calc PR . .
C10S C 0.630(3) 0.998(6) 0.3297(18) 0.08(2) Uani 0.60 1 d PDU . .
H10A H 0.5946 1.0335 0.3198 0.119 Uiso 0.60 1 calc PR . .
H10B H 0.6345 0.9440 0.3101 0.119 Uiso 0.60 1 calc PR . .
H10C H 0.6631 1.0423 0.3305 0.119 Uiso 0.60 1 calc PR . .
O11S O 0.529(2) 0.429(3) 0.4498(13) 0.049(11) Uani 0.60 1 d PDU . .
H11S H 0.5521 0.4371 0.4726 0.073 Uiso 0.60 1 calc PR . .
C11S C 0.531(3) 0.511(4) 0.423(2) 0.051(16) Uani 0.60 1 d PDU . .
H11A H 0.5421 0.5683 0.4413 0.077 Uiso 0.60 1 calc PR . .
H11B H 0.4928 0.5218 0.4070 0.077 Uiso 0.60 1 calc PR . .
H11C H 0.5590 0.5003 0.4038 0.077 Uiso 0.60 1 calc PR . .
O12S O 0.6233(18) 0.965(3) 0.9890(14) 0.067(11) Uani 0.75 1 d PDU G 3
H12S H 0.5997 0.9847 0.9682 0.101 Uiso 0.75 1 calc PR G 3
C12S C 0.660(3) 0.896(5) 0.975(2) 0.073(14) Uani 0.75 1 d PDU G 3
H12C H 0.6965 0.9263 0.9713 0.109 Uiso 0.75 1 calc PR G 3
H12D H 0.6419 0.8691 0.9472 0.109 Uiso 0.75 1 calc PR G 3
H12E H 0.6667 0.8429 0.9958 0.109 Uiso 0.75 1 calc PR G 3
O12* O 0.643(6) 0.996(4) 0.986(4) 0.064(18) Uani 0.25 1 d PDU H 4
H12* H 0.6329 1.0433 0.9693 0.095 Uiso 0.25 1 calc PR H 4
C12* C 0.635(9) 0.909(8) 0.963(5) 0.062(19) Uani 0.25 1 d PDU H 4
H12F H 0.6486 0.8543 0.9816 0.093 Uiso 0.25 1 calc PR H 4
H12G H 0.6571 0.9107 0.9385 0.093 Uiso 0.25 1 calc PR H 4
H12H H 0.5942 0.9004 0.9519 0.093 Uiso 0.25 1 calc PR H 4
O13S O 0.876(3) 0.187(4) 0.5140(16) 0.079(15) Uani 0.50 1 d PDU I 3
H13S H 0.8843 0.1321 0.5245 0.118 Uiso 0.50 1 calc PR I 3
C13S C 0.867(5) 0.252(6) 0.547(2) 0.078(18) Uani 0.50 1 d PDU I 3
H13A H 0.8422 0.2218 0.5654 0.116 Uiso 0.50 1 calc PR I 3
H13B H 0.8489 0.3117 0.5341 0.116 Uiso 0.50 1 calc PR I 3
H13C H 0.9043 0.2683 0.5636 0.116 Uiso 0.50 1 calc PR I 3
O13* O 0.848(4) 0.139(4) 0.517(2) 0.094(17) Uani 0.50 1 d PDU J 4
H13* H 0.8833 0.1241 0.5235 0.141 Uiso 0.50 1 calc PR J 4
C13* C 0.840(6) 0.237(4) 0.527(3) 0.088(17) Uani 0.50 1 d PDU J 4
H13D H 0.8091 0.2645 0.5068 0.132 Uiso 0.50 1 calc PR J 4
H13E H 0.8759 0.2732 0.5258 0.132 Uiso 0.50 1 calc PR J 4
H13F H 0.8303 0.2408 0.5562 0.132 Uiso 0.50 1 calc PR J 4
O14S O 0.2949(18) 0.196(4) 0.5659(16) 0.063(13) Uani 0.60 1 d PDU . .
H14S H 0.3117 0.2181 0.5892 0.095 Uiso 0.60 1 calc PR . .
C14S C 0.329(3) 0.212(7) 0.533(2) 0.068(18) Uani 0.60 1 d PDU . .
H14G H 0.3542 0.2679 0.5413 0.102 Uiso 0.60 1 calc PR . .
H14H H 0.3036 0.2267 0.5065 0.102 Uiso 0.60 1 calc PR . .
H14I H 0.3517 0.1543 0.5298 0.102 Uiso 0.60 1 calc PR . .
O15S O 0.7320(18) 0.879(4) 0.4087(16) 0.063(14) Uani 0.60 1 d PDU . .
H15S H 0.7154 0.8247 0.4071 0.094 Uiso 0.60 1 calc PR . .
C15S C 0.770(3) 0.883(6) 0.378(2) 0.066(18) Uani 0.60 1 d PDU . .
H15D H 0.7627 0.9419 0.3608 0.098 Uiso 0.60 1 calc PR . .
H15H H 0.7647 0.8254 0.3598 0.098 Uiso 0.60 1 calc PR . .
H15I H 0.8099 0.8844 0.3931 0.098 Uiso 0.60 1 calc PR . .
O16S O 0.036(5) 0.881(8) 0.075(3) 0.08(2) Uani 0.30 1 d PDU K 3
H16S H 0.0679 0.9111 0.0804 0.123 Uiso 0.30 1 calc PR K 3
C16S C 0.027(8) 0.830(14) 0.112(5) 0.08(3) Uani 0.30 1 d PDU K 3
H16C H 0.0587 0.8418 0.1352 0.123 Uiso 0.30 1 calc PR K 3
H16D H 0.0244 0.7600 0.1057 0.123 Uiso 0.30 1 calc PR K 3
H16E H -0.0093 0.8519 0.1211 0.123 Uiso 0.30 1 calc PR K 3
O16* O 0.002(4) 0.852(10) 0.058(5) 0.08(2) Uani 0.20 1 d PDU L -4
H16* H 0.0365 0.8554 0.0530 0.114 Uiso 0.20 1 calc PR L -4
C16* C -0.033(9) 0.912(17) 0.029(7) 0.07(2) Uani 0.20 1 d PDU L -4
H16F H -0.0684 0.9260 0.0406 0.099 Uiso 0.20 1 calc PR L -4
H16G H -0.0418 0.8785 0.0015 0.099 Uiso 0.20 1 calc PR L -4
H16H H -0.0125 0.9728 0.0252 0.099 Uiso 0.20 1 calc PR L -4
O17S O 0.861(3) 0.190(7) 0.169(3) 0.14(2) Uani 0.50 1 d PDU M 3
H17S H 0.8317 0.2182 0.1746 0.215 Uiso 0.50 1 calc PR M 3
C17S C 0.893(7) 0.253(11) 0.146(5) 0.14(2) Uani 0.50 1 d PDU M 3
O17* O 0.892(3) 0.297(6) 0.149(3) 0.13(2) Uani 0.50 1 d PDU N -4
H17* H 0.9160 0.3076 0.1324 0.199 Uiso 0.50 1 calc PR N -4
C17* C 0.862(6) 0.211(8) 0.137(5) 0.14(2) Uani 0.50 1 d PDU N -4
H17A H 0.8883 0.1626 0.1277 0.211 Uiso 0.50 1 calc PR N -4
H17B H 0.8312 0.2247 0.1130 0.211 Uiso 0.50 1 calc PR N -4
H17C H 0.8448 0.1850 0.1612 0.211 Uiso 0.50 1 calc PR N -4
O18S O 0.197(3) 0.931(7) 0.9058(18) 0.091(18) Uani 0.50 1 d PDU O -3
H18S H 0.2118 0.8795 0.8983 0.136 Uiso 0.50 1 calc PR O -3
C18S C 0.186(5) 0.922(10) 0.948(2) 0.09(2) Uani 0.50 1 d PDU O -3
H18C H 0.1880 0.8530 0.9566 0.137 Uiso 0.50 1 calc PR O -3
H18D H 0.1474 0.9471 0.9505 0.137 Uiso 0.50 1 calc PR O -3
H18E H 0.2147 0.9590 0.9673 0.137 Uiso 0.50 1 calc PR O -3
O18* O 0.256(3) 0.830(8) 0.884(5) 0.10(2) Uani 0.30 1 d PDU P 4
H18* H 0.2508 0.8167 0.8572 0.143 Uiso 0.30 1 calc PR P 4
C18* C 0.214(8) 0.895(15) 0.893(9) 0.09(2) Uani 0.30 1 d PDU P 4
H18F H 0.2288 0.9323 0.9188 0.139 Uiso 0.30 1 calc PR P 4
H18G H 0.1796 0.8589 0.8979 0.139 Uiso 0.30 1 calc PR P 4
H18H H 0.2041 0.9400 0.8689 0.139 Uiso 0.30 1 calc PR P 4
O18" O 0.190(4) 0.755(10) 0.879(5) 0.07(3) Uani 0.20 1 d PDU Q -6
H18" H 0.1962 0.7752 0.8546 0.110 Uiso 0.20 1 calc PR Q -6
C18" C 0.228(11) 0.80(2) 0.911(8) 0.09(3) Uani 0.20 1 d PDU Q -6
H18I H 0.2205 0.8708 0.9101 0.133 Uiso 0.20 1 calc PR Q -6
H18J H 0.2675 0.7880 0.9065 0.133 Uiso 0.20 1 calc PR Q -6
H18K H 0.2216 0.7747 0.9390 0.133 Uiso 0.20 1 calc PR Q -6
O19S O 0.711(5) 1.239(9) 0.154(3) 0.17(3) Uani 0.40 1 d PDU R -7
H19S H 0.7145 1.2788 0.1742 0.255 Uiso 0.40 1 calc PR R -7
C19S C 0.720(9) 1.288(15) 0.116(4) 0.17(4) Uani 0.40 1 d PDU R -7
H19C H 0.7155 1.3579 0.1198 0.256 Uiso 0.40 1 calc PR R -7
H19D H 0.6921 1.2649 0.0920 0.256 Uiso 0.40 1 calc PR R -7
H19E H 0.7591 1.2737 0.1103 0.256 Uiso 0.40 1 calc PR R -7
O20S O 0.057(2) -0.64(2) 0.041(7) 0.07(2) Uani 0.15 1 d PDU S 3
H20S H 0.0749 -0.5882 0.0535 0.106 Uiso 0.15 1 calc PR S 3
C20S C -0.001(5) -0.63(3) 0.046(11) 0.07(2) Uani 0.15 1 d PDU S 3
H20F H -0.0237 -0.6442 0.0188 0.104 Uiso 0.15 1 d PR S 3
H20G H 0.0056 -0.6911 0.0619 0.104 Uiso 0.15 1 d PR S 3
H20H H -0.0207 -0.5861 0.0619 0.104 Uiso 0.15 1 d PR S 3
O20" O -0.038(6) -0.733(15) 0.049(8) 0.07(2) Uani 0.15 1 d PDU T -4
H20" H -0.0259 -0.7803 0.0644 0.100 Uiso 0.15 1 calc PR T -4
C20" C 0.009(11) -0.67(2) 0.043(12) 0.07(2) Uani 0.15 1 d PDU T -4
H20C H 0.0139 -0.6237 0.0649 0.103 Uiso 0.15 1 calc PR T -4
H20D H 0.0010 -0.6429 0.0143 0.103 Uiso 0.15 1 calc PR T -4
H20E H 0.0436 -0.7136 0.0443 0.103 Uiso 0.15 1 calc PR T -4
O20* O -0.072(9) 0.891(6) -0.028(4) 0.08(3) Uani 0.20 1 d PDU U 6
H20* H -0.1077 0.8986 -0.0370 0.113 Uiso 0.20 1 calc PR U 6
C20* C -0.066(10) 0.834(15) 0.009(5) 0.06(2) Uani 0.20 1 d PDU U 6
H20I H -0.0997 0.8409 0.0235 0.096 Uiso 0.20 1 calc PR U 6
H20J H -0.0316 0.8567 0.0285 0.096 Uiso 0.20 1 calc PR U 6
H20K H -0.0605 0.7660 0.0017 0.096 Uiso 0.20 1 calc PR U 6
O21S O 0.033(7) 0.037(10) -0.085(4) 0.08(3) Uani 0.20 1 d PDU V -3
H21S H -0.0017 0.0478 -0.0812 0.125 Uiso 0.20 1 calc PR V -3
C21S C 0.033(12) -0.010(19) -0.124(6) 0.07(3) Uani 0.20 1 d PDU V -3
H21E H -0.0015 0.0079 -0.1439 0.109 Uiso 0.20 1 calc PR V -3
H21F H 0.0345 -0.0803 -0.1201 0.109 Uiso 0.20 1 calc PR V -3
H21G H 0.0673 0.0114 -0.1366 0.109 Uiso 0.20 1 calc PR V -3
O21* O 0.098(3) -0.03(2) 0.046(17) 0.14(3) Uani 0.10 1 d PDU W 4
H21* H 0.1044 -0.0536 0.0228 0.208 Uiso 0.10 1 calc PR W 4
C21* C 0.15(2) 0.02(6) 0.07(3) 0.14(3) Uani 0.10 1 d PDU W 4
H21H H 0.1532 -0.0263 0.0893 0.207 Uiso 0.10 1 d PR W 4
H21I H 0.1665 -0.0090 0.0425 0.207 Uiso 0.10 1 d PR W 4
H21J H 0.1694 0.0782 0.0748 0.207 Uiso 0.10 1 d PR W 4
O21" O 0.098(8) 0.035(10) 0.040(10) 0.14(3) Uani 0.20 1 d PDU X -5
H21" H 0.0740 0.0113 0.0542 0.209 Uiso 0.20 1 calc PR X -5
C21" C 0.077(19) 0.123(19) 0.021(13) 0.14(3) Uani 0.20 1 d PDU X -5
H21K H 0.0360 0.1162 0.0110 0.205 Uiso 0.20 1 calc PR X -5
H21L H 0.0975 0.1381 -0.0031 0.205 Uiso 0.20 1 calc PR X -5
H21M H 0.0834 0.1756 0.0423 0.205 Uiso 0.20 1 calc PR X -5

loop_
_atom_site_aniso_label
_atom_site_aniso_U_11
_atom_site_aniso_U_22
_atom_site_aniso_U_33
_atom_site_aniso_U_23
_atom_site_aniso_U_13
_atom_site_aniso_U_12
Zn1A 0.0145(13) 0.0218(18) 0.0214(16) 0.0044(13) 0.0059(11) 0.0033(12)
Zn2A 0.0221(15) 0.0237(19) 0.0175(16) 0.0023(13) 0.0015(12) -0.0011(13)
Zn3A 0.0157(13) 0.0200(18) 0.0191(15) 0.0032(13) 0.0038(11) 0.0006(13)
Zn4A 0.0172(13) 0.0192(18) 0.0183(15) 0.0027(12) 0.0070(11) 0.0009(12)
Zn5A 0.0146(13) 0.0194(17) 0.0181(15) 0.0019(12) 0.0049(11) 0.0030(12)
Zn6A 0.0144(13) 0.0226(18) 0.0212(16) 0.0029(13) 0.0072(11) 0.0041(12)
Zn7A 0.0165(13) 0.0173(17) 0.0181(15) 0.0019(12) 0.0063(11) 0.0028(12)
Zn8A 0.0197(15) 0.0242(19) 0.0272(17) -0.0009(14) 0.0108(13) 0.0048(14)
Zn1B 0.0167(14) 0.0172(18) 0.0287(17) 0.0014(14) 0.0061(12) 0.0021(12)
Zn2B 0.0189(14) 0.0179(18) 0.0365(19) -0.0008(14) 0.0142(13) -0.0004(13)
Zn4B 0.0213(15) 0.0206(19) 0.0227(16) -0.0026(13) 0.0099(12) -0.0021(13)
Zn5B 0.0186(14) 0.0235(19) 0.0262(17) 0.0020(14) 0.0106(12) 0.0013(13)
Zn6B 0.0236(15) 0.0222(19) 0.0198(16) 0.0015(13) 0.0079(13) -0.0007(14)
Zn7B 0.0347(18) 0.025(2) 0.0297(19) 0.0046(15) 0.0169(15) -0.0031(16)
Zn8B 0.0184(14) 0.0174(17) 0.0256(17) 0.0006(13) 0.0093(12) -0.0017(13)
C1A 0.020(12) 0.019(15) 0.020(13) 0.002(11) 0.005(10) 0.005(11)
C2A 0.022(12) 0.021(16) 0.018(13) 0.004(11) 0.007(10) 0.004(11)
C3A 0.029(14) 0.021(16) 0.017(13) 0.000(11) 0.003(11) 0.004(12)
C4A 0.035(15) 0.027(18) 0.023(15) -0.004(13) 0.009(12) 0.004(14)
C5A 0.034(15) 0.027(18) 0.020(15) 0.002(12) 0.008(12) 0.003(13)
C6A 0.017(12) 0.026(17) 0.027(15) -0.001(12) 0.008(11) -0.002(11)
C7A 0.018(11) 0.020(16) 0.019(13) 0.004(11) 0.006(10) -0.001(11)
C8A 0.019(12) 0.025(17) 0.027(15) 0.008(12) 0.010(11) 0.003(11)
C9A 0.026(14) 0.029(17) 0.023(15) -0.003(12) 0.011(11) 0.002(13)
C10A 0.025(13) 0.030(18) 0.028(16) 0.005(13) 0.013(12) 0.007(13)
C11A 0.024(13) 0.018(16) 0.031(16) 0.005(12) 0.015(11) 0.004(11)
C12A 0.015(11) 0.028(17) 0.030(15) 0.001(12) 0.013(11) -0.001(12)
C13A 0.015(11) 0.030(17) 0.028(15) 0.006(12) 0.011(10) 0.007(12)
C14A 0.05(2) 0.05(2) 0.024(17) 0.010(15) 0.015(15) -0.007(17)
C15A 0.035(16) 0.023(17) 0.036(17) 0.011(13) 0.018(13) 0.002(14)
C16A 0.025(14) 0.027(18) 0.033(17) 0.005(13) 0.008(12) -0.007(13)
C17A 0.029(14) 0.032(19) 0.026(15) -0.001(13) 0.008(12) -0.005(14)
C18A 0.05(2) 0.03(2) 0.04(2) 0.008(15) 0.009(16) -0.015(16)
C19A 0.043(19) 0.025(19) 0.037(19) -0.001(14) 0.000(15) -0.014(15)
C20A 0.035(16) 0.03(2) 0.022(15) 0.001(13) -0.001(13) 0.003(14)
C21A 0.024(13) 0.017(16) 0.027(15) 0.003(11) 0.003(11) 0.002(11)
C22A 0.020(12) 0.014(14) 0.027(15) -0.001(11) 0.007(11) 0.005(11)
C23A 0.010(11) 0.04(2) 0.028(16) 0.006(14) 0.003(10) 0.001(12)
C24A 0.020(13) 0.032(19) 0.028(16) 0.006(13) 0.004(11) 0.005(13)
C25A 0.036(18) 0.05(3) 0.04(2) 0.004(18) 0.008(15) 0.018(17)
C26A 0.05(2) 0.06(3) 0.05(2) 0.01(2) -0.013(19) 0.02(2)
C27A 0.05(2) 0.06(3) 0.030(18) 0.003(17) -0.005(16) 0.02(2)
C28A 0.027(15) 0.05(2) 0.028(17) 0.007(15) -0.002(13) 0.010(15)
C29A 0.042(18) 0.04(2) 0.023(16) 0.006(14) 0.002(14) 0.005(16)
C30A 0.027(14) 0.024(17) 0.020(14) -0.003(12) 0.002(11) -0.004(12)
C31A 0.027(15) 0.032(19) 0.022(15) 0.003(13) -0.001(12) -0.006(13)
C32A 0.037(17) 0.04(2) 0.020(15) 0.002(13) 0.002(12) -0.007(15)
C33A 0.048(19) 0.03(2) 0.020(15) 0.001(13) 0.005(14) -0.011(16)
C34A 0.042(18) 0.029(19) 0.020(15) 0.001(13) 0.007(13) 0.001(14)
C35A 0.037(16) 0.021(16) 0.016(13) 0.002(11) 0.003(12) -0.004(13)
C36A 0.05(2) 0.07(3) 0.023(18) 0.006(18) 0.004(16) 0.01(2)
C37A 0.08(3) 0.05(3) 0.022(17) -0.003(17) 0.013(18) 0.02(2)
C38A 0.023(13) 0.026(17) 0.020(14) -0.004(12) 0.008(11) 0.000(12)
C39A 0.027(14) 0.020(16) 0.015(13) -0.002(11) 0.003(11) -0.002(11)
C40A 0.018(12) 0.035(19) 0.020(14) -0.009(13) 0.006(10) -0.005(12)
C41A 0.016(12) 0.027(18) 0.032(16) -0.007(13) 0.007(11) 0.001(11)
C42A 0.015(12) 0.025(17) 0.022(14) 0.000(12) 0.001(10) 0.005(11)
C43A 0.023(12) 0.017(15) 0.016(13) 0.001(11) 0.004(10) -0.002(11)
C44A 0.017(12) 0.020(16) 0.019(13) 0.000(11) 0.000(10) -0.004(10)
C45A 0.018(12) 0.019(16) 0.027(15) 0.004(12) 0.003(11) 0.001(11)
C46A 0.019(13) 0.023(17) 0.034(16) 0.007(13) 0.004(11) 0.003(12)
C47A 0.030(16) 0.025(18) 0.041(19) 0.011(14) 0.002(14) 0.010(13)
C48A 0.019(13) 0.029(18) 0.037(17) 0.006(14) 0.007(12) 0.009(12)
C49A 0.019(12) 0.018(15) 0.022(14) 0.000(11) 0.000(10) 0.001(11)
C50A 0.014(11) 0.023(16) 0.019(13) 0.001(11) 0.000(10) 0.000(11)
C51A 0.013(11) 0.026(17) 0.031(15) 0.001(13) 0.009(10) 0.005(11)
C52A 0.024(13) 0.019(15) 0.025(14) -0.002(12) 0.010(11) 0.005(11)
C53A 0.022(14) 0.04(2) 0.040(19) 0.013(15) 0.013(13) 0.009(13)
C54A 0.012(12) 0.04(2) 0.044(19) -0.002(16) 0.012(12) 0.002(13)
C55A 0.020(14) 0.05(2) 0.041(19) 0.005(16) 0.018(13) 0.002(14)
C56A 0.028(15) 0.05(2) 0.029(17) 0.010(15) 0.015(13) 0.006(15)
C57A 0.022(13) 0.025(18) 0.033(17) 0.002(13) 0.011(12) 0.004(12)
C58A 0.028(16) 0.05(3) 0.04(2) 0.005(18) 0.016(15) 0.010(16)
C59A 0.035(19) 0.11(4) 0.06(3) 0.03(3) 0.028(18) 0.02(2)
C60A 0.017(12) 0.028(18) 0.024(14) 0.003(12) 0.010(10) 0.001(11)
C61A 0.018(12) 0.020(16) 0.022(14) -0.001(11) 0.008(10) 0.003(11)
C62A 0.028(14) 0.029(18) 0.017(14) 0.000(12) 0.007(11) 0.001(13)
C63A 0.022(13) 0.026(17) 0.021(14) 0.004(12) 0.003(11) -0.003(12)
C64A 0.020(12) 0.017(15) 0.020(14) 0.000(11) 0.002(10) -0.001(11)
C65A 0.019(12) 0.016(15) 0.021(14) 0.005(11) 0.007(10) -0.003(11)
C66A 0.022(12) 0.016(15) 0.016(13) -0.002(10) 0.003(10) -0.001(11)
C67A 0.017(12) 0.027(17) 0.023(14) 0.005(12) 0.009(10) 0.004(11)
C68A 0.019(12) 0.026(17) 0.027(15) 0.005(12) 0.011(11) 0.003(12)
C69A 0.017(12) 0.021(17) 0.038(17) 0.005(13) 0.008(12) 0.007(12)
C70A 0.023(14) 0.04(2) 0.045(19) 0.023(16) 0.020(13) 0.012(14)
C71A 0.017(12) 0.04(2) 0.037(17) 0.011(14) 0.016(12) 0.010(13)
C72A 0.022(13) 0.030(18) 0.025(15) 0.006(13) 0.010(11) 0.008(12)
C73A 0.018(12) 0.04(2) 0.023(15) 0.010(13) 0.013(11) 0.010(13)
C74A 0.045(18) 0.014(15) 0.026(16) 0.003(12) 0.015(13) 0.009(13)
C75A 0.028(14) 0.020(16) 0.027(15) 0.002(12) 0.011(12) 0.004(12)
C76A 0.036(16) 0.018(16) 0.029(16) -0.004(13) 0.003(13) 0.004(13)
C77A 0.029(15) 0.014(16) 0.040(19) -0.002(13) -0.006(13) 0.001(12)
C78A 0.022(13) 0.018(16) 0.039(17) 0.000(13) 0.004(12) 0.004(12)
C79A 0.030(14) 0.013(15) 0.022(14) 0.004(11) 0.005(11) 0.006(11)
C80A 0.026(13) 0.022(16) 0.019(13) 0.007(11) 0.010(11) -0.002(12)
C81A 0.14(5) 0.06(3) 0.05(3) 0.01(3) -0.02(3) -0.05(4)
C82A 0.044(17) 0.009(15) 0.029(16) 0.003(11) 0.019(13) 0.006(12)
C83A 0.07(5) 0.06(5) 0.15(8) -0.06(5) 0.07(5) -0.03(4)
C83' 0.05(7) 0.07(9) 0.10(10) -0.05(8) -0.01(7) 0.00(6)
C84A 0.05(2) 0.03(2) 0.04(2) 0.009(16) 0.021(17) 0.005(17)
N1A 0.019(11) 0.026(15) 0.024(12) 0.005(10) 0.007(9) 0.004(10)
N2A 0.028(12) 0.017(13) 0.026(13) 0.003(10) 0.013(10) -0.002(10)
N3A 0.029(13) 0.026(15) 0.020(12) 0.003(10) 0.003(10) -0.001(11)
N4A 0.029(12) 0.026(15) 0.013(11) -0.002(10) 0.001(9) -0.001(11)
N5A 0.014(10) 0.034(16) 0.023(12) 0.001(11) 0.004(9) 0.003(10)
N6A 0.016(10) 0.024(14) 0.027(13) 0.000(10) 0.011(9) 0.001(9)
O1A 0.020(9) 0.018(11) 0.019(10) 0.002(8) 0.009(7) 0.004(8)
O2A 0.020(9) 0.019(11) 0.015(9) 0.001(7) 0.006(7) 0.003(8)
O3A 0.022(9) 0.018(11) 0.018(9) 0.002(8) 0.003(7) 0.002(8)
O4A 0.026(10) 0.028(12) 0.020(10) 0.001(9) 0.005(8) -0.002(9)
O5A 0.023(9) 0.021(12) 0.023(11) 0.001(8) 0.008(8) 0.006(8)
O6A 0.020(9) 0.035(14) 0.028(11) 0.009(9) 0.010(8) 0.011(9)
O7A 0.019(9) 0.032(13) 0.021(10) 0.006(9) 0.005(8) 0.004(9)
O8A 0.016(9) 0.023(12) 0.019(10) 0.003(8) 0.005(7) 0.000(8)
O9A 0.017(8) 0.027(12) 0.018(9) 0.005(8) 0.005(7) 0.002(8)
O10A 0.056(16) 0.041(16) 0.037(14) 0.012(12) -0.013(12) -0.025(13)
O11A 0.016(9) 0.028(12) 0.027(11) 0.006(9) 0.006(8) 0.003(8)
O12A 0.016(8) 0.024(12) 0.022(10) 0.004(8) 0.007(7) 0.005(8)
O13A 0.012(8) 0.027(12) 0.019(10) 0.002(8) 0.006(7) 0.003(8)
O14A 0.016(8) 0.024(12) 0.021(10) 0.005(8) 0.008(7) 0.003(8)
O15A 0.015(9) 0.049(17) 0.049(15) -0.021(12) 0.002(9) 0.006(10)
O16A 0.022(9) 0.025(12) 0.023(10) 0.003(9) 0.011(8) 0.003(9)
O17A 0.022(9) 0.020(11) 0.023(10) 0.003(8) 0.010(8) 0.005(8)
O18A 0.025(10) 0.036(14) 0.026(11) -0.001(10) 0.008(8) 0.002(10)
O19A 0.027(11) 0.031(13) 0.043(14) -0.008(11) 0.015(10) 0.003(10)
O20A 0.018(9) 0.022(11) 0.027(10) 0.000(9) 0.011(8) 0.003(8)
O21A 0.019(9) 0.021(11) 0.036(12) -0.008(9) 0.010(8) 0.005(8)
O22A 0.029(10) 0.026(12) 0.030(11) 0.011(9) 0.014(9) 0.011(9)
C1B 0.023(13) 0.018(15) 0.022(14) 0.000(11) 0.010(11) -0.002(11)
C2B 0.020(12) 0.026(17) 0.024(15) -0.001(12) 0.009(11) -0.003(12)
C3B 0.020(13) 0.017(16) 0.041(18) -0.001(13) 0.007(12) -0.002(12)
C4B 0.021(13) 0.025(17) 0.033(17) 0.002(13) 0.002(12) -0.007(12)
C5B 0.027(14) 0.027(18) 0.029(16) 0.000(13) 0.008(12) -0.006(13)
C6B 0.022(13) 0.022(17) 0.025(15) 0.000(12) 0.007(11) -0.004(12)
C7B 0.029(14) 0.026(18) 0.025(15) 0.003(12) 0.017(12) 0.003(12)
C8B 0.025(14) 0.03(2) 0.036(18) 0.009(14) 0.016(13) 0.009(13)
C9B 0.033(17) 0.06(3) 0.05(2) 0.03(2) 0.026(16) 0.015(18)
C10B 0.034(18) 0.08(3) 0.06(3) 0.03(2) 0.032(17) 0.021(19)
C11B 0.031(16) 0.06(3) 0.05(2) 0.02(2) 0.025(16) 0.016(18)
C12B 0.034(16) 0.04(2) 0.04(2) 0.012(17) 0.021(15) 0.008(16)
C13B 0.027(14) 0.04(2) 0.037(17) 0.009(14) 0.020(13) 0.008(14)
C14B 0.06(2) 0.08(2) 0.07(2) 0.021(19) 0.033(17) 0.008(19)
C15B 0.027(17) 0.10(4) 0.07(3) 0.03(3) 0.025(19) 0.02(2)
C16B 0.024(13) 0.031(18) 0.027(15) -0.001(13) 0.008(11) 0.004(13)
C17B 0.024(13) 0.025(17) 0.023(14) 0.002(12) 0.004(11) -0.002(12)
C18B 0.027(15) 0.024(18) 0.041(18) 0.005(14) 0.007(13) -0.004(13)
C19B 0.026(15) 0.027(19) 0.05(2) 0.008(15) -0.001(14) 0.006(14)
C20B 0.030(15) 0.028(19) 0.028(16) 0.005(13) 0.004(13) 0.007(14)
C21B 0.023(13) 0.029(18) 0.021(14) -0.003(12) 0.005(11) 0.003(12)
C22B 0.019(12) 0.024(17) 0.020(14) -0.007(11) -0.001(10) -0.003(11)
C23B 0.033(15) 0.023(17) 0.026(15) -0.007(13) 0.006(12) -0.005(13)
C24B 0.019(13) 0.025(18) 0.032(17) 0.003(13) -0.006(12) 0.004(12)
C25B 0.024(15) 0.03(2) 0.05(2) -0.002(16) -0.006(14) 0.001(14)
C26B 0.033(17) 0.027(19) 0.05(2) -0.005(17) -0.013(16) -0.003(15)
C27B 0.05(2) 0.020(18) 0.036(18) -0.004(14) 0.001(15) -0.001(15)
C28B 0.05(2) 0.03(2) 0.04(2) -0.014(16) 0.016(16) -0.008(16)
C30B 0.020(15) 0.041(18) 0.030(16) -0.007(14) 0.004(13) 0.003(14)
C31B 0.025(16) 0.047(18) 0.038(16) -0.014(14) 0.006(13) 0.004(15)
C32B 0.029(14) 0.050(15) 0.037(15) -0.014(13) 0.008(12) 0.007(13)
C33B 0.029(14) 0.050(16) 0.033(15) -0.011(13) 0.009(12) 0.009(13)
C34B 0.022(15) 0.047(18) 0.031(16) -0.010(14) 0.008(13) 0.006(15)
C35B 0.020(15) 0.043(18) 0.027(16) -0.004(15) 0.007(13) 0.003(14)
C36B 0.040(16) 0.052(18) 0.040(18) -0.014(14) 0.011(15) 0.002(15)
C37B 0.04(2) 0.06(2) 0.03(2) -0.010(19) 0.015(16) 0.01(2)
C39B 0.017(13) 0.05(2) 0.027(16) 0.000(15) 0.003(12) 0.008(14)
C40B 0.029(15) 0.05(2) 0.022(15) 0.013(15) 0.011(12) 0.014(15)
C41B 0.022(14) 0.04(2) 0.05(2) 0.020(16) 0.017(13) 0.006(14)
C42B 0.020(13) 0.028(18) 0.032(16) 0.003(13) 0.009(12) 0.003(12)
C43B 0.012(11) 0.029(18) 0.029(15) 0.004(12) 0.007(10) 0.007(11)
C44B 0.013(12) 0.04(2) 0.029(16) -0.002(14) 0.006(11) 0.006(12)
C45B 0.017(11) 0.012(14) 0.023(13) -0.006(11) 0.007(10) -0.002(10)
C46B 0.016(11) 0.018(16) 0.027(14) -0.003(11) 0.010(10) 0.000(11)
C47B 0.027(14) 0.026(18) 0.023(15) -0.002(13) 0.004(12) 0.000(13)
C48B 0.020(13) 0.027(18) 0.027(15) -0.006(13) 0.004(11) 0.002(12)
C49B 0.020(13) 0.025(17) 0.027(15) -0.004(12) 0.005(11) 0.001(12)
C50B 0.018(12) 0.023(17) 0.020(13) -0.004(11) 0.006(10) -0.004(11)
C51B 0.017(12) 0.026(18) 0.026(15) 0.001(12) 0.007(11) 0.001(11)
C52B 0.018(12) 0.021(17) 0.028(15) 0.004(12) 0.002(11) 0.003(11)
C53B 0.026(14) 0.027(18) 0.026(16) 0.001(13) 0.000(12) 0.006(13)
C54B 0.028(15) 0.04(2) 0.023(15) -0.002(13) -0.001(12) -0.003(14)
C55B 0.031(16) 0.025(18) 0.029(17) 0.007(13) -0.007(13) -0.004(13)
C56B 0.027(14) 0.023(17) 0.029(16) 0.003(13) -0.003(12) 0.001(13)
C57B 0.024(14) 0.018(16) 0.034(17) -0.002(12) 0.005(12) -0.006(12)
C58B 0.040(19) 0.04(2) 0.030(18) -0.002(16) -0.003(15) 0.009(17)
C59B 0.036(18) 0.04(2) 0.04(2) 0.006(17) -0.005(16) 0.003(17)
C60B 0.028(15) 0.026(18) 0.041(19) 0.007(14) 0.006(13) 0.002(13)
C61B 0.023(14) 0.021(17) 0.05(2) 0.003(14) 0.012(14) 0.000(12)
C62B 0.031(16) 0.024(19) 0.06(2) 0.002(16) 0.003(16) 0.010(14)
C63B 0.031(17) 0.03(2) 0.07(3) 0.001(19) 0.019(18) 0.010(16)
C64B 0.025(15) 0.023(18) 0.06(2) 0.001(15) 0.017(14) 0.005(13)
C65B 0.023(13) 0.019(17) 0.05(2) 0.000(14) 0.020(13) -0.003(12)
C66B 0.018(12) 0.013(15) 0.048(19) 0.007(13) 0.016(12) 0.001(11)
C67B 0.020(12) 0.023(15) 0.037(15) 0.002(12) 0.016(11) 0.002(11)
C68B 0.019(12) 0.020(14) 0.037(15) -0.002(12) 0.006(11) 0.004(11)
C69B 0.027(13) 0.023(15) 0.041(16) -0.002(13) 0.004(12) 0.000(12)
C70B 0.028(14) 0.026(16) 0.053(18) -0.005(14) 0.009(13) 0.001(12)
C71B 0.029(14) 0.030(17) 0.059(19) -0.006(14) 0.024(13) -0.001(13)
C72B 0.031(13) 0.023(15) 0.048(16) 0.002(13) 0.019(12) -0.002(12)
C74B 0.039(18) 0.06(3) 0.04(2) 0.003(18) 0.025(15) -0.001(18)
C75B 0.033(15) 0.033(19) 0.025(15) 0.004(13) 0.016(13) 0.005(14)
C76B 0.048(19) 0.04(2) 0.025(16) -0.001(15) 0.018(14) 0.002(17)
C77B 0.07(3) 0.05(3) 0.030(19) -0.012(17) 0.023(19) -0.01(2)
C78B 0.07(2) 0.03(2) 0.035(19) -0.001(16) 0.024(18) -0.007(19)
C79B 0.041(17) 0.022(17) 0.028(16) -0.002(12) 0.018(14) -0.001(14)
C80B 0.030(15) 0.029(18) 0.025(15) 0.004(13) 0.011(12) 0.006(13)
C81B 0.06(3) 0.04(3) 0.05(2) 0.007(19) 0.00(2) -0.02(2)
C83B 0.07(6) 0.05(6) 0.08(7) -0.01(5) -0.05(5) 0.01(5)
C83" 0.06(4) 0.07(5) 0.08(5) -0.01(4) 0.01(4) 0.01(4)
C84B 0.037(18) 0.04(2) 0.05(2) 0.003(17) 0.020(16) 0.009(16)
C85B 0.03(2) 0.03(3) 0.03(2) 0.00(2) 0.01(2) 0.00(2)
C86B 0.03(3) 0.03(3) 0.03(3) 0.01(2) 0.01(2) 0.01(2)
C87B 0.03(2) 0.03(3) 0.03(3) 0.00(2) 0.01(2) 0.00(2)
C88B 0.03(3) 0.03(3) 0.03(3) 0.00(2) 0.01(2) 0.00(2)
C89B 0.03(2) 0.02(3) 0.03(3) 0.00(2) 0.01(2) 0.01(2)
C90B 0.03(2) 0.02(3) 0.02(2) 0.00(2) 0.012(19) 0.00(2)
C91B 0.040(16) 0.052(18) 0.040(18) -0.014(14) 0.011(15) 0.002(15)
C92B 0.03(3) 0.04(3) 0.04(3) 0.00(2) 0.01(2) 0.00(2)
N1B 0.026(12) 0.034(17) 0.032(15) 0.003(12) 0.015(11) 0.001(11)
N2B 0.014(10) 0.027(15) 0.027(13) 0.000(11) 0.004(9) 0.000(10)
N5B 0.021(11) 0.017(13) 0.025(12) 0.002(10) -0.001(9) 0.003(10)
N6B 0.018(11) 0.023(14) 0.036(14) 0.004(11) 0.006(10) 0.001(10)
O1B 0.018(9) 0.025(12) 0.026(11) -0.004(9) 0.010(8) -0.002(8)
O2B 0.019(9) 0.024(12) 0.019(10) -0.002(8) 0.008(7) 0.001(8)
O3B 0.015(9) 0.028(12) 0.021(10) 0.002(8) 0.003(7) -0.001(8)
O4B 0.030(11) 0.035(14) 0.024(11) 0.007(10) 0.011(9) 0.005(10)
O5B 0.019(11) 0.038(16) 0.10(2) -0.032(16) 0.005(13) -0.002(11)
O6B 0.015(9) 0.026(13) 0.041(13) -0.003(10) 0.004(8) 0.001(9)
O7B 0.028(11) 0.033(14) 0.045(14) -0.019(11) 0.019(10) -0.011(10)
O8B 0.020(10) 0.037(15) 0.048(14) -0.014(11) 0.017(9) -0.007(10)
O9B 0.024(9) 0.021(12) 0.027(10) -0.001(8) 0.013(8) -0.002(8)
O11B 0.016(8) 0.025(12) 0.022(10) -0.001(8) 0.007(7) -0.002(8)
O12B 0.012(8) 0.020(12) 0.030(11) -0.002(8) 0.007(8) 0.002(8)
O13B 0.017(9) 0.019(12) 0.037(12) 0.002(9) 0.010(8) 0.001(8)
O14B 0.026(10) 0.024(12) 0.046(14) 0.001(10) 0.020(10) 0.007(9)
O15B 0.020(10) 0.021(12) 0.045(14) 0.002(10) 0.000(9) -0.005(9)
O16B 0.018(9) 0.018(11) 0.032(11) 0.000(9) 0.007(8) -0.001(8)
O17B 0.027(10) 0.024(12) 0.029(11) 0.000(9) 0.012(9) -0.006(9)
O10B 0.043(17) 0.043(18) 0.045(18) 0.000(14) 0.010(13) 0.003(13)
C82B 0.05(2) 0.05(2) 0.05(2) -0.001(15) 0.010(15) 0.001(15)
N3B 0.027(10) 0.027(11) 0.028(10) -0.002(9) 0.006(8) 0.002(9)
N4B 0.030(10) 0.036(13) 0.034(13) -0.002(10) 0.007(9) 0.005(9)
C29B 0.040(13) 0.040(14) 0.040(14) -0.002(10) 0.006(10) 0.001(10)
C38B 0.028(11) 0.035(13) 0.030(13) 0.000(10) 0.007(10) 0.003(10)
Zn3B 0.036(4) 0.036(5) 0.062(6) -0.024(4) 0.033(4) -0.013(4)
C73B 0.030(14) 0.031(13) 0.032(13) 0.000(10) 0.009(10) 0.000(11)
O18B 0.040(15) 0.036(16) 0.040(15) 0.008(13) 0.011(12) -0.002(13)
O19B 0.028(15) 0.029(16) 0.029(15) 0.009(12) 0.012(12) 0.003(12)
Zn3' 0.013(4) 0.046(7) 0.033(6) -0.019(5) 0.006(4) -0.002(4)
C73' 0.030(14) 0.031(13) 0.032(13) 0.000(10) 0.009(10) 0.000(11)
N7B 0.020(17) 0.022(19) 0.021(18) 0.005(14) 0.006(14) 0.000(14)
N8B 0.03(2) 0.03(2) 0.03(2) 0.002(15) 0.006(15) 0.001(15)
C29' 0.040(13) 0.040(14) 0.040(14) -0.002(10) 0.006(10) 0.001(10)
O10' 0.010(15) 0.012(16) 0.013(16) -0.002(13) -0.002(12) 0.004(12)
C82' 0.010(17) 0.012(18) 0.014(18) -0.001(14) 0.002(13) 0.000(14)
C38' 0.028(11) 0.035(13) 0.030(13) 0.000(10) 0.007(10) 0.003(10)
O23B 0.027(10) 0.027(11) 0.028(10) -0.002(9) 0.006(8) 0.002(9)
O24B 0.030(10) 0.036(13) 0.034(13) -0.002(10) 0.007(9) 0.005(9)
O20B 0.025(10) 0.020(12) 0.025(10) 0.004(9) 0.010(8) 0.002(9)
O21B 0.048(13) 0.027(13) 0.026(12) -0.001(9) 0.022(10) -0.003(11)
O22B 0.034(12) 0.030(14) 0.042(14) 0.007(11) 0.021(10) 0.004(10)
O1S 0.032(11) 0.032(14) 0.041(14) 0.001(11) 0.011(10) -0.001(10)
C1S 0.036(17) 0.04(2) 0.07(2) 0.008(19) 0.001(16) -0.003(16)
O2S 0.041(13) 0.054(18) 0.040(14) 0.008(13) 0.015(11) -0.007(12)
C2S 0.05(2) 0.05(3) 0.06(2) 0.02(2) 0.003(17) -0.013(19)
O3S 0.064(16) 0.038(16) 0.053(17) 0.010(13) 0.013(13) -0.006(14)
C3S 0.056(19) 0.04(2) 0.06(3) 0.004(19) 0.014(18) -0.003(19)
O4S 0.046(15) 0.052(18) 0.058(16) 0.008(14) 0.013(13) -0.015(13)
C4S 0.040(18) 0.05(2) 0.06(2) 0.016(19) 0.013(17) 0.004(18)
O5S 0.041(17) 0.04(2) 0.034(18) 0.015(15) 0.005(14) 0.005(16)
C5S 0.04(2) 0.05(3) 0.04(3) 0.01(2) -0.001(19) -0.01(2)
O6S 0.04(2) 0.03(2) 0.04(2) -0.011(17) 0.000(16) -0.002(17)
C6S 0.04(3) 0.03(3) 0.03(2) 0.00(2) 0.004(19) 0.00(2)
O7S 0.05(2) 0.07(3) 0.05(3) -0.01(2) 0.00(2) 0.01(2)
C7S 0.06(3) 0.09(4) 0.03(3) -0.01(3) -0.02(3) 0.03(3)
O8S 0.06(2) 0.12(3) 0.033(18) 0.00(2) 0.011(16) 0.02(2)
C8S 0.06(3) 0.12(4) 0.04(3) 0.01(3) 0.03(2) 0.03(3)
O9S 0.11(3) 0.08(3) 0.07(3) 0.02(2) -0.01(3) -0.03(3)
C9S 0.09(3) 0.07(3) 0.06(3) 0.02(3) -0.01(3) -0.02(3)
O9* 0.11(3) 0.09(4) 0.08(4) 0.02(3) -0.01(3) -0.02(3)
C9* 0.10(4) 0.08(4) 0.08(4) 0.01(3) -0.01(4) -0.03(4)
O10S 0.05(3) 0.10(4) 0.10(3) -0.06(3) -0.02(3) 0.02(3)
C10S 0.04(3) 0.09(5) 0.09(4) -0.05(4) -0.02(3) 0.01(3)
O11S 0.07(3) 0.04(2) 0.03(2) -0.010(17) 0.00(2) -0.03(2)
C11S 0.06(3) 0.04(3) 0.05(3) 0.00(2) 0.00(3) -0.02(3)
O12S 0.09(3) 0.07(2) 0.044(19) 0.022(18) 0.040(18) 0.03(2)
C12S 0.10(3) 0.07(3) 0.06(3) 0.01(2) 0.05(2) 0.02(2)
O12* 0.09(4) 0.07(3) 0.04(3) 0.02(3) 0.05(3) 0.03(3)
C12* 0.09(4) 0.06(3) 0.05(3) 0.02(3) 0.04(3) 0.03(3)
O13S 0.12(3) 0.09(3) 0.03(2) 0.04(2) 0.04(2) 0.07(3)
C13S 0.13(4) 0.08(4) 0.03(3) 0.04(2) 0.04(3) 0.07(3)
O13* 0.14(4) 0.12(3) 0.04(3) 0.03(3) 0.04(3) 0.07(3)
C13* 0.14(4) 0.10(3) 0.03(3) 0.04(3) 0.04(3) 0.06(3)
O14S 0.07(3) 0.06(3) 0.07(3) 0.01(3) 0.02(2) 0.02(3)
C14S 0.07(4) 0.07(4) 0.07(4) 0.02(4) 0.02(3) 0.02(4)
O15S 0.06(3) 0.04(3) 0.08(3) 0.00(3) -0.01(2) -0.01(2)
C15S 0.06(4) 0.03(3) 0.10(5) 0.00(3) 0.00(3) 0.01(3)
O16S 0.09(5) 0.08(5) 0.09(4) 0.00(4) 0.03(4) 0.02(4)
C16S 0.08(6) 0.08(6) 0.09(5) 0.01(5) 0.03(5) 0.02(6)
O16* 0.08(4) 0.08(4) 0.08(4) 0.00(4) 0.02(4) 0.02(4)
C16* 0.07(3) 0.07(3) 0.07(3) 0.00(2) 0.02(2) 0.00(2)
O17S 0.10(4) 0.21(5) 0.12(4) -0.10(4) -0.01(4) 0.04(4)
C17S 0.10(4) 0.21(4) 0.11(4) -0.09(4) -0.01(3) 0.05(4)
O17* 0.09(4) 0.21(4) 0.09(4) -0.09(4) 0.00(3) 0.06(4)
C17* 0.10(4) 0.21(4) 0.11(4) -0.09(4) 0.00(4) 0.05(4)
O18S 0.08(4) 0.07(4) 0.13(3) 0.02(4) 0.04(3) 0.00(3)
C18S 0.08(5) 0.07(5) 0.12(4) 0.03(5) 0.03(5) 0.01(5)
O18* 0.09(4) 0.07(4) 0.12(5) 0.01(4) 0.02(4) 0.01(4)
C18* 0.09(4) 0.07(4) 0.12(4) 0.02(4) 0.03(4) 0.01(4)
O18" 0.07(5) 0.05(6) 0.11(6) 0.01(5) 0.03(5) 0.02(5)
C18" 0.08(4) 0.07(5) 0.12(5) 0.01(4) 0.02(4) 0.01(4)
O19S 0.16(7) 0.20(7) 0.18(6) -0.12(5) 0.12(5) -0.13(6)
C19S 0.16(8) 0.19(8) 0.18(7) -0.11(6) 0.11(6) -0.13(7)
O20S 0.07(3) 0.07(3) 0.07(3) 0.00(2) 0.01(2) 0.00(2)
C20S 0.07(3) 0.07(4) 0.07(4) 0.00(4) 0.01(3) 0.00(3)
O20" 0.07(3) 0.07(3) 0.07(3) 0.00(2) 0.01(2) 0.00(2)
C20" 0.07(3) 0.07(4) 0.07(4) 0.00(4) 0.01(3) 0.00(3)
O20* 0.07(3) 0.08(3) 0.08(3) 0.00(2) 0.02(2) 0.00(2)
C20* 0.06(4) 0.07(4) 0.07(4) -0.01(3) 0.03(4) 0.00(4)
O21S 0.07(5) 0.10(6) 0.09(5) -0.01(4) 0.02(5) 0.00(5)
C21S 0.07(4) 0.08(4) 0.07(4) 0.00(3) 0.01(3) 0.00(3)
O21* 0.14(5) 0.13(5) 0.13(5) -0.01(5) 0.01(5) 0.00(5)
C21* 0.14(5) 0.14(5) 0.13(6) -0.01(5) 0.01(5) 0.00(5)
O21" 0.14(5) 0.14(4) 0.13(5) -0.01(4) 0.01(4) 0.00(4)
C21" 0.14(4) 0.14(4) 0.14(4) 0.00(3) 0.02(3) 0.00(3)

loop_
_atom_type_symbol
_atom_type_description
_atom_type_scat_dispersion_real
_atom_type_scat_dispersion_imag
_atom_type_scat_source
C C 0.0033 0.0016 'International Tables Vol C Tables 4.2.6.8 and 6.1.1.4'
H H 0.0000 0.0000 'International Tables Vol C Tables 4.2.6.8 and 6.1.1.4'
N N 0.0061 0.0033 'International Tables Vol C Tables 4.2.6.8 and 6.1.1.4'
O O 0.0106 0.0060 'International Tables Vol C Tables 4.2.6.8 and 6.1.1.4'
Zn Zn 0.2839 1.4301 'International Tables Vol C Tables 4.2.6.8 and 6.1.1.4'

loop_
_geom_angle_atom_site_label_1
_geom_angle_atom_site_label_2
_geom_angle_atom_site_label_3
_geom_angle
_geom_angle_site_symmetry_1
_geom_angle_site_symmetry_3
O14A Zn1A O16A 122.1(8) . .
O14A Zn1A O6A 118.9(9) . .
O16A Zn1A O6A 116.1(9) . .
O14A Zn1A O7A 104.1(8) . .
O16A Zn1A O7A 100.5(9) . .
O6A Zn1A O7A 80.9(9) . .
O14A Zn1A O17A 87.0(8) . .
O16A Zn1A O17A 80.1(8) . .
O6A Zn1A O17A 86.1(8) . .
O7A Zn1A O17A 165.9(8) . .
O7A Zn2A O8A 95.3(8) . .
O7A Zn2A N4A 154.0(10) . .
O8A Zn2A N4A 90.4(9) . .
O7A Zn2A O10A 103.8(11) . .
O8A Zn2A O10A 94.4(9) . .
N4A Zn2A O10A 101.1(12) . .
O7A Zn2A N3A 89.4(10) . .
O8A Zn2A N3A 164.8(9) . .
N4A Zn2A N3A 79.3(10) . .
O10A Zn2A N3A 98.5(10) . .
O16A Zn3A O9A 119.0(9) . .
O16A Zn3A O4A 118.4(9) . .
O9A Zn3A O4A 121.8(9) . .
O16A Zn3A O3A 102.0(8) . .
O9A Zn3A O3A 96.4(8) . .
O4A Zn3A O3A 80.6(8) . .
O16A Zn3A O8A 97.7(8) . .
O9A Zn3A O8A 78.2(8) . .
O4A Zn3A O8A 85.6(8) . .
O3A Zn3A O8A 159.6(8) . .
O3A Zn4A O2A 96.7(8) . .
O3A Zn4A N1A 154.5(9) . .
O2A Zn4A N1A 90.0(9) . .
O3A Zn4A O5A 99.8(8) . .
O2A Zn4A O5A 92.2(8) . .
N1A Zn4A O5A 104.5(9) . .
O3A Zn4A N2A 89.2(9) . .
O2A Zn4A N2A 164.1(9) . .
N1A Zn4A N2A 78.6(10) . .
O5A Zn4A N2A 101.4(9) . .
O9A Zn5A O1A 120.1(9) . .
O9A Zn5A O11A 117.8(9) . .
O1A Zn5A O11A 119.6(9) . .
O9A Zn5A O12A 103.3(8) . .
O1A Zn5A O12A 100.6(8) . .
O11A Zn5A O12A 81.3(8) . .
O9A Zn5A O2A 92.0(8) . .
O1A Zn5A O2A 78.6(8) . .
O11A Zn5A O2A 83.8(8) . .
O12A Zn5A O2A 162.4(7) . .
O12A Zn6A O13A 96.2(8) . .
O12A Zn6A O15A 104.0(10) . .
O13A Zn6A O15A 95.2(9) . .
O12A Zn6A N6A 152.3(10) . .
O13A Zn6A N6A 90.4(9) . .
O15A Zn6A N6A 102.2(11) . .
O12A Zn6A N5A 89.7(9) . .
O13A Zn6A N5A 165.0(9) . .
O15A Zn6A N5A 96.8(10) . .
N6A Zn6A N5A 78.2(10) . .
O1A Zn7A O21A 109.1(9) . .
O1A Zn7A O14A 118.3(8) . .
O21A Zn7A O14A 132.2(9) . .
O1A Zn7A O20A 105.0(8) . .
O21A Zn7A O20A 79.5(8) . .
O14A Zn7A O20A 93.9(8) . .
O1A Zn7A O13A 99.7(8) . .
O21A Zn7A O13A 86.9(8) . .
O14A Zn7A O13A 79.3(8) . .
O20A Zn7A O13A 154.6(8) . .
O20A Zn8A O18A 127.1(9) . .
O20A Zn8A O17A 94.8(8) . .
O18A Zn8A O17A 91.3(9) . .
O20A Zn8A O22A 108.5(9) . .
O18A Zn8A O22A 123.6(9) . .
O17A Zn8A O22A 93.2(9) . .
O20A Zn8A O19A 87.8(9) . .
O18A Zn8A O19A 85.4(10) . .
O17A Zn8A O19A 176.6(9) . .
O22A Zn8A O19A 88.0(10) . .
O13B Zn1B O12B 95.9(9) . .
O13B Zn1B N5B 152.1(10) . .
O12B Zn1B N5B 90.0(9) . .
O13B Zn1B O15B 102.2(9) . .
O12B Zn1B O15B 94.8(9) . .
N5B Zn1B O15B 104.5(10) . .
O13B Zn1B N6B 89.5(10) . .
O12B Zn1B N6B 164.4(9) . .
N5B Zn1B N6B 78.7(10) . .
O15B Zn1B N6B 98.3(10) . .
O1B Zn2B O14B 117.5(10) . .
O1B Zn2B O9B 120.4(9) . .
O14B Zn2B O9B 120.3(9) . .
O1B Zn2B O13B 103.0(8) . .
O14B Zn2B O13B 81.5(9) . .
O9B Zn2B O13B 98.8(9) . .
O1B Zn2B O8B 91.4(8) . .
O14B Zn2B O8B 85.4(10) . .
O9B Zn2B O8B 79.7(9) . .
O13B Zn2B O8B 163.8(8) . .
O6B Zn4B O21B 115.3(10) . .
O6B Zn4B O1B 123.5(9) . .
O21B Zn4B O1B 120.5(10) . .
O6B Zn4B O7B 80.0(9) . .
O21B Zn4B O7B 102.1(10) . .
O1B Zn4B O7B 96.3(9) . .
O6B Zn4B O2B 85.4(9) . .
O21B Zn4B O2B 98.3(9) . .
O1B Zn4B O2B 78.8(8) . .
O7B Zn4B O2B 158.6(9) . .
O5B Zn5B O2B 95.5(9) . .
O5B Zn5B O3B 103.0(12) . .
O2B Zn5B O3B 95.3(8) . .
O5B Zn5B N1B 103.9(13) . .
O2B Zn5B N1B 90.8(9) . .
O3B Zn5B N1B 151.7(11) . .
O5B Zn5B N2B 97.2(10) . .
O2B Zn5B N2B 165.4(9) . .
O3B Zn5B N2B 88.9(9) . .
N1B Zn5B N2B 79.2(11) . .
O11B Zn6B O21B 122.0(10) . .
O11B Zn6B O4B 120.3(10) . .
O21B Zn6B O4B 115.0(10) . .
O11B Zn6B O3B 103.5(8) . .
O21B Zn6B O3B 100.1(9) . .
O4B Zn6B O3B 81.5(9) . .
O11B Zn6B O20B 90.7(8) . .
O21B Zn6B O20B 79.1(9) . .
O4B Zn6B O20B 83.7(8) . .
O3B Zn6B O20B 163.2(8) . .
O17B Zn7B O19B 138.9(14) . .
O17B Zn7B O20B 96.1(9) . .
O19B Zn7B O20B 90.9(13) . .
O17B Zn7B N8B 149(3) . .
O19B Zn7B N8B 11(3) . .
O20B Zn7B N8B 92(2) . .
O17B Zn7B O22B 102.5(10) . .
O19B Zn7B O22B 117.6(15) . .
O20B Zn7B O22B 92.5(9) . .
N8B Zn7B O22B 107(3) . .
O17B Zn7B O18B 93.6(13) . .
O19B Zn7B O18B 80.3(17) . .
O20B Zn7B O18B 170.0(13) . .
N8B Zn7B O18B 78(2) . .
O22B Zn7B O18B 87.6(15) . .
O17B Zn7B N7B 85.7(17) . .
O19B Zn7B N7B 77(2) . .
O20B Zn7B N7B 162.2(19) . .
N8B Zn7B N7B 78(3) . .
O22B Zn7B N7B 104(2) . .
O18B Zn7B N7B 17.5(18) . .
O9B Zn8B O11B 119.9(9) . .
O9B Zn8B O16B 117.9(9) . .
O11B Zn8B O16B 121.5(8) . .
O9B Zn8B O17B 103.6(9) . .
O11B Zn8B O17B 94.8(9) . .
O16B Zn8B O17B 79.9(9) . .
O9B Zn8B O12B 96.6(8) . .
O11B Zn8B O12B 79.9(8) . .
O16B Zn8B O12B 85.6(8) . .
O17B Zn8B O12B 159.0(8) . .
O2A C1A C2A 118(2) . .
O2A C1A C6A 124(3) . .
C2A C1A C6A 118(3) . .
O1A C2A C3A 123(3) . .
O1A C2A C1A 115(3) . .
C3A C2A C1A 122(3) . .
C2A C3A C4A 119(3) . .
C5A C4A C3A 122(3) . .
C4A C5A C6A 120(3) . .
C5A C6A C1A 120(3) . .
C5A C6A C7A 116(3) . .
C1A C6A C7A 124(3) . .
N1A C7A C6A 127(3) . .
C9A C8A C13A 120(3) . .
C9A C8A N1A 124(3) . .
C13A C8A N1A 116(3) . .
C8A C9A C10A 120(3) . .
C11A C10A C9A 121(3) . .
C11A C10A C14A 120(3) . .
C9A C10A C14A 119(3) . .
C12A C11A C10A 118(3) . .
C12A C11A C15A 120(3) . .
C10A C11A C15A 122(3) . .
C11A C12A C13A 121(3) . .
C8A C13A C12A 119(3) . .
C8A C13A N2A 117(3) . .
C12A C13A N2A 124(3) . .
N2A C16A C17A 126(3) . .
C18A C17A C22A 120(3) . .
C18A C17A C16A 116(3) . .
C22A C17A C16A 124(3) . .
C19A C18A C17A 121(3) . .
C20A C19A C18A 120(3) . .
C19A C20A C21A 121(3) . .
O4A C21A C20A 122(3) . .
O4A C21A C22A 118(3) . .
C20A C21A C22A 121(3) . .
O3A C22A C17A 126(3) . .
O3A C22A C21A 116(3) . .
C17A C22A C21A 118(3) . .
O7A C23A C28A 126(3) . .
O7A C23A C24A 116(3) . .
C28A C23A C24A 118(3) . .
O6A C24A C25A 121(3) . .
O6A C24A C23A 118(3) . .
C25A C24A C23A 120(3) . .
C26A C25A C24A 122(4) . .
C25A C26A C27A 119(4) . .
C26A C27A C28A 121(3) . .
C23A C28A C27A 119(3) . .
C23A C28A C29A 125(3) . .
C27A C28A C29A 116(3) . .
N3A C29A C28A 125(3) . .
C35A C30A C31A 120(3) . .
C35A C30A N3A 115(3) . .
C31A C30A N3A 125(3) . .
C32A C31A C30A 122(3) . .
C31A C32A C33A 119(3) . .
C31A C32A C36A 120(3) . .
C33A C32A C36A 121(3) . .
C34A C33A C32A 119(3) . .
C34A C33A C37A 120(3) . .
C32A C33A C37A 121(3) . .
C33A C34A C35A 121(3) . .
C30A C35A C34A 119(3) . .
C30A C35A N4A 117(3) . .
C34A C35A N4A 124(3) . .
N4A C38A C39A 126(3) . .
C40A C39A C44A 121(3) . .
C40A C39A C38A 116(3) . .
C44A C39A C38A 123(3) . .
C41A C40A C39A 121(3) . .
C40A C41A C42A 119(3) . .
C41A C42A C43A 121(3) . .
O9A C43A C42A 121(2) . .
O9A C43A C44A 117(2) . .
C42A C43A C44A 122(3) . .
O8A C44A C43A 118(2) . .
O8A C44A C39A 126(3) . .
C43A C44A C39A 116(3) . .
O11A C45A C46A 121(3) . .
O11A C45A C50A 118(3) . .
C46A C45A C50A 121(3) . .
C45A C46A C47A 121(3) . .
C48A C47A C46A 120(3) . .
C47A C48A C49A 121(3) . .
C48A C49A C50A 121(3) . .
C48A C49A C51A 115(3) . .
C50A C49A C51A 124(3) . .
O12A C50A C45A 118(2) . .
O12A C50A C49A 125(3) . .
C45A C50A C49A 117(3) . .
N5A C51A C49A 127(3) . .
C53A C52A C57A 120(3) . .
C53A C52A N5A 124(3) . .
C57A C52A N5A 115(3) . .
C52A C53A C54A 120(3) . .
C53A C54A C55A 120(3) . .
C53A C54A C58A 119(3) . .
C55A C54A C58A 121(3) . .
C56A C55A C54A 119(3) . .
C56A C55A C59A 119(3) . .
C54A C55A C59A 122(3) . .
C55A C56A C57A 122(3) . .
C56A C57A C52A 118(3) . .
C56A C57A N6A 125(3) . .
C52A C57A N6A 116(3) . .
N6A C60A C61A 126(3) . .
C66A C61A C62A 121(3) . .
C66A C61A C60A 124(3) . .
C62A C61A C60A 115(2) . .
C63A C62A C61A 121(3) . .
C62A C63A C64A 120(3) . .
C65A C64A C63A 121(3) . .
O14A C65A C64A 122(3) . .
O14A C65A C66A 118(2) . .
C64A C65A C66A 121(3) . .
O13A C66A C61A 126(2) . .
O13A C66A C65A 117(2) . .
C61A C66A C65A 117(2) . .
O17A C67A C72A 124(3) . .
O17A C67A C68A 117(2) . .
C72A C67A C68A 119(3) . .
O16A C68A C69A 123(3) . .
O16A C68A C67A 117(3) . .
C69A C68A C67A 120(3) . .
C68A C69A C70A 121(3) . .
C71A C70A C69A 120(3) . .
C70A C71A C72A 121(3) . .
C67A C72A C73A 124(3) . .
C67A C72A C71A 119(3) . .
C73A C72A C71A 117(3) . .
O18A C73A C72A 129(3) . .
O19A C74A C75A 129(3) . .
C80A C75A C76A 121(3) . .
C80A C75A C74A 121(3) . .
C76A C75A C74A 118(3) . .
C77A C76A C75A 121(3) . .
C76A C77A C78A 119(3) . .
C79A C78A C77A 122(3) . .
O21A C79A C78A 124(3) . .
O21A C79A C80A 116(3) . .
C78A C79A C80A 120(3) . .
O20A C80A C75A 126(3) . .
O20A C80A C79A 117(3) . .
C75A C80A C79A 118(3) . .
C7A N1A C8A 122(3) . .
C7A N1A Zn4A 125(2) . .
C8A N1A Zn4A 112(2) . .
C16A N2A C13A 123(3) . .
C16A N2A Zn4A 126(2) . .
C13A N2A Zn4A 111(2) . .
C29A N3A C30A 122(3) . .
C29A N3A Zn2A 126(2) . .
C30A N3A Zn2A 112(2) . .
C38A N4A C35A 120(3) . .
C38A N4A Zn2A 126(2) . .
C35A N4A Zn2A 113(2) . .
C51A N5A C52A 121(2) . .
C51A N5A Zn6A 125.6(19) . .
C52A N5A Zn6A 113(2) . .
C60A N6A C57A 120(3) . .
C60A N6A Zn6A 125.9(19) . .
C57A N6A Zn6A 114(2) . .
C2A O1A Zn5A 109.9(18) . .
C2A O1A Zn7A 128.5(18) . .
Zn5A O1A Zn7A 120.7(10) . .
C1A O2A Zn4A 127.5(17) . .
C1A O2A Zn5A 103.4(17) . .
Zn4A O2A Zn5A 123.4(9) . .
C22A O3A Zn4A 127.6(18) . .
C22A O3A Zn3A 111.4(17) . .
Zn4A O3A Zn3A 120.9(10) . .
C21A O4A Zn3A 112.5(18) . .
C82A O5A Zn4A 118.0(18) . .
C24A O6A Zn1A 112.9(19) . .
C23A O7A Zn2A 127.3(19) . .
C23A O7A Zn1A 110.3(19) . .
Zn2A O7A Zn1A 122.0(10) . .
C44A O8A Zn2A 125.9(17) . .
C44A O8A Zn3A 106.2(17) . .
Zn2A O8A Zn3A 123.0(9) . .
C43A O9A Zn5A 120.2(17) . .
C43A O9A Zn3A 110.1(16) . .
Zn5A O9A Zn3A 123.0(10) . .
C81A O10A Zn2A 120(3) . .
C45A O11A Zn5A 112.1(18) . .
C50A O12A Zn6A 127.9(17) . .
C50A O12A Zn5A 108.2(17) . .
Zn6A O12A Zn5A 122.6(10) . .
C66A O13A Zn6A 126.6(17) . .
C66A O13A Zn7A 106.4(17) . .
Zn6A O13A Zn7A 123.0(9) . .
C65A O14A Zn1A 120.1(18) . .
C65A O14A Zn7A 109.7(16) . .
Zn1A O14A Zn7A 122.9(10) . .
C83A O15A C83' 129(6) . .
C83A O15A Zn6A 113(4) . .
C83' O15A Zn6A 109(5) . .
C68A O16A Zn3A 126(2) . .
C68A O16A Zn1A 109.5(19) . .
Zn3A O16A Zn1A 120.1(10) . .
C67A O17A Zn8A 125.5(18) . .
C67A O17A Zn1A 106.2(18) . .
Zn8A O17A Zn1A 121.9(10) . .
C73A O18A Zn8A 126(2) . .
C74A O19A Zn8A 125(2) . .
C80A O20A Zn8A 129.1(19) . .
C80A O20A Zn7A 111.9(17) . .
Zn8A O20A Zn7A 118.5(10) . .
C79A O21A Zn7A 115.9(18) . .
C84A O22A Zn8A 115(2) . .
O2B C1B C2B 117(2) . .
O2B C1B C6B 126(3) . .
C2B C1B C6B 117(3) . .
O1B C2B C3B 121(3) . .
O1B C2B C1B 118(3) . .
C3B C2B C1B 121(3) . .
C2B C3B C4B 121(3) . .
C5B C4B C3B 118(3) . .
C4B C5B C6B 121(3) . .
C5B C6B C1B 121(3) . .
C5B C6B C7B 115(3) . .
C1B C6B C7B 124(3) . .
N1B C7B C6B 126(3) . .
C13B C8B C9B 119(3) . .
C13B C8B N1B 118(3) . .
C9B C8B N1B 123(3) . .
C10B C9B C8B 121(4) . .
C9B C10B C11B 120(3) . .
C9B C10B C14B 119(4) . .
C11B C10B C14B 121(3) . .
C12B C11B C10B 119(3) . .
C12B C11B C15B 120(4) . .
C10B C11B C15B 122(3) . .
C13B C12B C11B 122(3) . .
C12B C13B C8B 120(3) . .
C12B C13B N2B 125(3) . .
C8B C13B N2B 115(3) . .
N2B C16B C17B 126(3) . .
C22B C17B C18B 120(3) . .
C22B C17B C16B 124(3) . .
C18B C17B C16B 116(3) . .
C19B C18B C17B 121(3) . .
C18B C19B C20B 120(3) . .
C21B C20B C19B 121(3) . .
C20B C21B O4B 122(3) . .
C20B C21B C22B 122(3) . .
O4B C21B C22B 117(3) . .
O3B C22B C17B 126(3) . .
O3B C22B C21B 117(3) . .
C17B C22B C21B 117(3) . .
O7B C23B C28B 127(3) . .
O7B C23B C24B 117(3) . .
C28B C23B C24B 116(3) . .
O6B C24B C25B 122(3) . .
O6B C24B C23B 117(3) . .
C25B C24B C23B 122(3) . .
C24B C25B C26B 120(3) . .
C27B C26B C25B 120(3) . .
C26B C27B C28B 120(3) . .
C29B C28B C27B 110(4) . .
C29B C28B C23B 126(4) . .
C27B C28B C23B 122(3) . .
C29B C28B C29' 34(4) . .
C27B C28B C29' 112(4) . .
C23B C28B C29' 121(4) . .
C31B C30B C35B 121(5) . .
C31B C30B N3B 126(5) . .
C35B C30B N3B 113(5) . .
C32B C31B C30B 120(6) . .
C32B C31B C88B 49(3) . 1_545
C30B C31B C88B 122(5) . 1_545
C32B C31B C89B 95(4) . 1_545
C30B C31B C89B 93(4) . 1_545
C88B C31B C89B 47(2) 1_545 1_545
C92B C32B C88B 80(5) 1_545 1_545
C92B C32B C31B 111(6) 1_545 .
C88B C32B C31B 70(5) 1_545 .
C92B C32B C33B 32(4) 1_545 .
C88B C32B C33B 112(5) 1_545 .
C31B C32B C33B 120(6) . .
C92B C32B C36B 124(6) 1_545 .
C88B C32B C36B 91(5) 1_545 .
C31B C32B C36B 118(6) . .
C33B C32B C36B 121(5) . .
C92B C32B C87B 122(6) 1_545 1_545
C88B C32B C87B 55(3) 1_545 1_545
C31B C32B C87B 88(5) . 1_545
C33B C32B C87B 145(5) . 1_545
C36B C32B C87B 40(3) . 1_545
C92B C33B C34B 94(7) 1_545 .
C92B C33B C32B 56(7) 1_545 .
C34B C33B C32B 117(5) . .
C92B C33B C37B 115(9) 1_545 .
C34B C33B C37B 119(6) . .
C32B C33B C37B 124(6) . .
C33B C34B C35B 123(6) . .
C33B C34B C92B 27(3) . 1_545
C35B C34B C92B 107(5) . 1_545
N4B C35B C30B 116(5) . .
N4B C35B C34B 127(6) . .
C30B C35B C34B 117(5) . .
C91B C36B C87B 112(10) 1_545 1_545
C91B C36B C32B 168(10) 1_545 .
C87B C36B C32B 80(5) 1_545 .
C91B C36B C88B 152(10) 1_545 1_545
C87B C36B C88B 46(3) 1_545 1_545
C32B C36B C88B 37(3) . 1_545
C33B C37B C92B 21(3) . 1_545
C40B C39B C44B 122(3) . .
C40B C39B C38B 108(3) . .
C44B C39B C38B 129(4) . .
C40B C39B C38' 121(4) . .
C44B C39B C38' 117(4) . .
C38B C39B C38' 14(4) . .
C41B C40B C39B 120(3) . .
C40B C41B C42B 120(3) . .
C43B C42B C41B 120(3) . .
O9B C43B C42B 122(3) . .
O9B C43B C44B 117(3) . .
C42B C43B C44B 121(3) . .
O8B C44B C39B 126(3) . .
O8B C44B C43B 118(3) . .
C39B C44B C43B 117(3) . .
O12B C45B C46B 118(2) . .
O12B C45B C50B 126(3) . .
C46B C45B C50B 117(2) . .
O11B C46B C47B 121(3) . .
O11B C46B C45B 117(2) . .
C47B C46B C45B 122(3) . .
C46B C47B C48B 120(3) . .
C49B C48B C47B 120(3) . .
C48B C49B C50B 121(3) . .
C49B C50B C45B 121(3) . .
C49B C50B C51B 115(3) . .
C45B C50B C51B 124(3) . .
N5B C51B C50B 127(3) . .
C53B C52B C57B 119.3(13) . .
C53B C52B N5B 123.6(18) . .
C57B C52B N5B 117.1(16) . .
C52B C53B C54B 121.8(18) . .
C53B C54B C55B 118.7(14) . .
C53B C54B C58B 120.2(18) . .
C55B C54B C58B 121.0(14) . .
C56B C55B C54B 118.7(12) . .
C56B C55B C59B 120.8(19) . .
C54B C55B C59B 120.4(15) . .
C57B C56B C55B 121.8(19) . .
C56B C57B C52B 119.4(17) . .
C56B C57B N6B 126(2) . .
C52B C57B N6B 114.4(17) . .
N6B C60B C61B 125(3) . .
C66B C61B C60B 125(3) . .
C66B C61B C62B 119(3) . .
C60B C61B C62B 115(3) . .
C63B C62B C61B 120(4) . .
C62B C63B C64B 121(4) . .
C63B C64B C65B 122(3) . .
O14B C65B C64B 123(3) . .
O14B C65B C66B 119(3) . .
C64B C65B C66B 119(3) . .
O13B C66B C61B 125(3) . .
O13B C66B C65B 116(3) . .
C61B C66B C65B 119(3) . .
O17B C67B C72B 125(3) . .
O17B C67B C68B 117(3) . .
C72B C67B C68B 118(3) . .
O16B C68B C69B 121(3) . .
O16B C68B C67B 118(3) . .
C69B C68B C67B 121(3) . .
C68B C69B C70B 120(3) . .
C71B C70B C69B 120(3) . .
C70B C71B C72B 121(3) . .
C73' C72B C67B 131(5) . .
C73' C72B C71B 106(4) . .
C67B C72B C71B 120(3) . .
C73' C72B C73B 25(3) . .
C67B C72B C73B 123(4) . .
C71B C72B C73B 116(3) . .
O19B C74B C75B 126(4) . .
O19B C74B N8B 15(4) . .
C75B C74B N8B 126(5) . .
C74B C75B C80B 125(3) . .
C74B C75B C76B 115(3) . .
C80B C75B C76B 120(3) . .
C77B C76B C75B 122(3) . .
C76B C77B C78B 119(4) . .
C79B C78B C77B 121(4) . .
O21B C79B C78B 123(3) . .
O21B C79B C80B 116(3) . .
C78B C79B C80B 121(3) . .
O20B C80B C75B 125(3) . .
O20B C80B C79B 118(3) . .
C75B C80B C79B 117(3) . .
N8B C85B C86B 123(4) . .
N8B C85B C90B 117(4) . .
C86B C85B C90B 119.3(15) . .
N8B C85B O19B 14(4) . .
C86B C85B O19B 129(3) . .
C90B C85B O19B 112(2) . .
C85B C86B C87B 121.8(19) . .
C36B C87B C86B 141(4) 1_565 .
C36B C87B C88B 99(4) 1_565 .
C86B C87B C88B 118.8(15) . .
C36B C87B C91B 24(4) 1_565 .
C86B C87B C91B 120.2(19) . .
C88B C87B C91B 121.0(16) . .
C36B C87B C32B 61(4) 1_565 1_565
C86B C87B C32B 148(4) . 1_565
C88B C87B C32B 43(3) . 1_565
C91B C87B C32B 84(3) . 1_565
C32B C88B C89B 140(6) 1_565 .
C32B C88B C87B 82(4) 1_565 .
C89B C88B C87B 118.8(14) . .
C32B C88B C31B 61(4) 1_565 1_565
C89B C88B C31B 81(4) . 1_565
C87B C88B C31B 97(4) . 1_565
C32B C88B C92B 50(4) 1_565 .
C89B C88B C92B 121(2) . .
C87B C88B C92B 120.3(17) . .
C31B C88B C92B 89(5) 1_565 .
C32B C88B C36B 52(4) 1_565 1_565
C89B C88B C36B 152(3) . 1_565
C87B C88B C36B 35(2) . 1_565
C31B C88B C36B 93(4) 1_565 1_565
C92B C88B C36B 86(3) . 1_565
C90B C89B C88B 122(2) . .
C90B C89B C31B 114(4) . 1_565
C88B C89B C31B 52(3) . 1_565
C89B C90B C85B 119.4(18) . .
C89B C90B O18B 122(4) . .
C85B C90B O18B 111(3) . .
C89B C90B N7B 127(3) . .
C85B C90B N7B 114(3) . .
O18B C90B N7B 26(3) . .
C36B C91B C87B 44(8) 1_565 .
C33B C92B C32B 92(9) 1_565 1_565
C33B C92B C88B 142(9) 1_565 .
C32B C92B C88B 50(4) 1_565 .
C33B C92B C34B 59(6) 1_565 1_565
C32B C92B C34B 117(7) 1_565 1_565
C88B C92B C34B 132(4) . 1_565
C33B C92B C37B 44(6) 1_565 1_565
C32B C92B C37B 109(5) 1_565 1_565
C88B C92B C37B 139(4) . 1_565
C34B C92B C37B 88(3) 1_565 1_565
C7B N1B C8B 122(3) . .
C7B N1B Zn5B 126(2) . .
C8B N1B Zn5B 112(2) . .
C16B N2B C13B 120(3) . .
C16B N2B Zn5B 127(2) . .
C13B N2B Zn5B 112(2) . .
C51B N5B C52B 120(2) . .
C51B N5B Zn1B 126(2) . .
C52B N5B Zn1B 113.5(15) . .
C60B N6B C57B 121(3) . .
C60B N6B Zn1B 126(2) . .
C57B N6B Zn1B 113.3(17) . .
C2B O1B Zn2B 121.7(18) . .
C2B O1B Zn4B 109.6(17) . .
Zn2B O1B Zn4B 122.8(11) . .
C1B O2B Zn5B 126.5(17) . .
C1B O2B Zn4B 105.1(17) . .
Zn5B O2B Zn4B 121.8(10) . .
C22B O3B Zn5B 127.6(18) . .
C22B O3B Zn6B 109.7(17) . .
Zn5B O3B Zn6B 122.0(10) . .
C21B O4B Zn6B 112.0(19) . .
C83" O5B C83B 51(6) . .
C83" O5B Zn5B 134(5) . .
C83B O5B Zn5B 113(4) . .
C24B O6B Zn4B 114.1(18) . .
C23B O7B Zn3' 128(2) . .
C23B O7B Zn3B 129(2) . .
Zn3' O7B Zn3B 12.7(6) . .
C23B O7B Zn4B 111(2) . .
Zn3' O7B Zn4B 119.5(12) . .
Zn3B O7B Zn4B 119.3(12) . .
C44B O8B Zn3B 130(2) . .
C44B O8B Zn3' 123(2) . .
Zn3B O8B Zn3' 12.7(6) . .
C44B O8B Zn2B 104.5(19) . .
Zn3B O8B Zn2B 118.1(13) . .
Zn3' O8B Zn2B 129.3(14) . .
C43B O9B Zn8B 125(2) . .
C43B O9B Zn2B 109.1(19) . .
Zn8B O9B Zn2B 121.9(10) . .
C46B O11B Zn6B 120.2(17) . .
C46B O11B Zn8B 109.3(17) . .
Zn6B O11B Zn8B 123.2(10) . .
C45B O12B Zn1B 126.8(18) . .
C45B O12B Zn8B 105.3(17) . .
Zn1B O12B Zn8B 123.2(9) . .
C66B O13B Zn1B 127(2) . .
C66B O13B Zn2B 110(2) . .
Zn1B O13B Zn2B 122.5(10) . .
C65B O14B Zn2B 113.3(19) . .
C81B O15B Zn1B 120(2) . .
C68B O16B Zn8B 113.3(19) . .
C67B O17B Zn7B 129(2) . .
C67B O17B Zn8B 110.9(19) . .
Zn7B O17B Zn8B 120.6(11) . .
C82B O10B Zn3B 118(5) . .
C29B N3B C30B 117(5) . .
C29B N3B Zn3B 126(4) . .
C30B N3B Zn3B 117(3) . .
C35B N4B C38B 117(5) . .
C35B N4B Zn3B 116(4) . .
C38B N4B Zn3B 127(4) . .
C28B C29B N3B 122(5) . .
N4B C38B C39B 119(5) . .
O8B Zn3B O7B 95.2(10) . .
O8B Zn3B O10B 96.0(18) . .
O7B Zn3B O10B 105.9(17) . .
O8B Zn3B N3B 151.9(16) . .
O7B Zn3B N3B 84.3(13) . .
O10B Zn3B N3B 111(2) . .
O8B Zn3B N4B 87.9(16) . .
O7B Zn3B N4B 130.3(18) . .
O10B Zn3B N4B 123(2) . .
N3B Zn3B N4B 71.7(18) . .
O18B C73B C72B 128(5) . .
C73B O18B C90B 105(4) . .
C73B O18B Zn7B 120(4) . .
C90B O18B Zn7B 114(3) . .
C74B O19B C85B 119(4) . .
C74B O19B Zn7B 126(3) . .
C85B O19B Zn7B 111(3) . .
O24B Zn3' O7B 160(3) . .
O24B Zn3' O8B 98(2) . .
O7B Zn3' O8B 96.0(11) . .
O24B Zn3' O10' 104(3) . .
O7B Zn3' O10' 91.5(18) . .
O8B Zn3' O10' 87.4(18) . .
O24B Zn3' O23B 86(3) . .
O7B Zn3' O23B 89.1(16) . .
O8B Zn3' O23B 153.1(18) . .
O10' Zn3' O23B 66(2) . .
C72B C73' N7B 111(6) . .
C90B N7B C73' 116(5) . .
C90B N7B Zn7B 111(4) . .
C73' N7B Zn7B 133(5) . .
C85B N8B C74B 123(7) . .
C85B N8B Zn7B 115(4) . .
C74B N8B Zn7B 119(6) . .
O23B C29' C28B 121(7) . .
C82' O10' Zn3' 118(4) . .
O24B C38' C39B 132(7) . .
C29' O23B Zn3' 121(5) . .
C38' O24B Zn3' 119(6) . .
C80B O20B Zn7B 127.1(19) . .
C80B O20B Zn6B 104.6(18) . .
Zn7B O20B Zn6B 122.0(10) . .
C79B O21B Zn6B 110(2) . .
C79B O21B Zn4B 127(2) . .
Zn6B O21B Zn4B 119.1(11) . .
C84B O22B Zn7B 118(2) . .

loop_
_geom_bond_atom_site_label_1
_geom_bond_atom_site_label_2
_geom_bond_distance
_geom_bond_site_symmetry_2
Zn1A O14A 1.973(19) .
Zn1A O16A 1.99(2) .
Zn1A O6A 1.99(2) .
Zn1A O7A 2.09(2) .
Zn1A O17A 2.15(2) .
Zn2A O7A 2.01(2) .
Zn2A O8A 2.04(2) .
Zn2A N4A 2.05(3) .
Zn2A O10A 2.06(3) .
Zn2A N3A 2.10(3) .
Zn3A O16A 1.97(2) .
Zn3A O9A 2.002(19) .
Zn3A O4A 2.00(2) .
Zn3A O3A 2.09(2) .
Zn3A O8A 2.180(19) .
Zn4A O3A 1.993(19) .
Zn4A O2A 2.01(2) .
Zn4A N1A 2.07(2) .
Zn4A O5A 2.08(2) .
Zn4A N2A 2.11(3) .
Zn5A O9A 1.96(2) .
Zn5A O1A 1.97(2) .
Zn5A O11A 1.98(2) .
Zn5A O12A 2.121(19) .
Zn5A O2A 2.166(19) .
Zn6A O12A 2.02(2) .
Zn6A O13A 2.021(19) .
Zn6A O15A 2.08(3) .
Zn6A N6A 2.08(2) .
Zn6A N5A 2.11(2) .
Zn7A O1A 1.97(2) .
Zn7A O21A 1.99(2) .
Zn7A O14A 2.01(2) .
Zn7A O20A 2.11(2) .
Zn7A O13A 2.156(19) .
Zn8A O20A 1.976(19) .
Zn8A O18A 2.00(2) .
Zn8A O17A 2.01(2) .
Zn8A O22A 2.03(2) .
Zn8A O19A 2.11(3) .
Zn1B O13B 1.99(2) .
Zn1B O12B 2.03(2) .
Zn1B N5B 2.07(3) .
Zn1B O15B 2.07(2) .
Zn1B N6B 2.10(3) .
Zn2B O1B 1.97(2) .
Zn2B O14B 1.98(2) .
Zn2B O9B 1.99(2) .
Zn2B O13B 2.10(2) .
Zn2B O8B 2.18(2) .
Zn4B O6B 1.98(2) .
Zn4B O21B 1.98(2) .
Zn4B O1B 1.98(2) .
Zn4B O7B 2.10(2) .
Zn4B O2B 2.180(19) .
Zn5B O5B 2.00(3) .
Zn5B O2B 2.01(2) .
Zn5B O3B 2.02(2) .
Zn5B N1B 2.07(3) .
Zn5B N2B 2.09(2) .
Zn6B O11B 1.96(2) .
Zn6B O21B 1.97(2) .
Zn6B O4B 1.99(2) .
Zn6B O3B 2.086(19) .
Zn6B O20B 2.18(2) .
Zn7B O17B 1.98(2) .
Zn7B O19B 1.99(4) .
Zn7B O20B 2.01(2) .
Zn7B N8B 2.03(9) .
Zn7B O22B 2.05(2) .
Zn7B O18B 2.07(4) .
Zn7B N7B 2.12(6) .
Zn8B O9B 1.95(2) .
Zn8B O11B 1.999(19) .
Zn8B O16B 2.00(2) .
Zn8B O17B 2.12(2) .
Zn8B O12B 2.15(2) .
C1A O2A 1.33(4) .
C1A C2A 1.42(4) .
C1A C6A 1.42(4) .
C2A O1A 1.37(3) .
C2A C3A 1.38(4) .
C3A C4A 1.41(4) .
C4A C5A 1.36(5) .
C5A C6A 1.41(5) .
C6A C7A 1.46(4) .
C7A N1A 1.27(4) .
C8A C9A 1.39(4) .
C8A C13A 1.39(5) .
C8A N1A 1.42(4) .
C9A C10A 1.40(5) .
C10A C11A 1.40(5) .
C10A C14A 1.54(4) .
C11A C12A 1.39(4) .
C11A C15A 1.52(4) .
C12A C13A 1.41(4) .
C13A N2A 1.42(4) .
C16A N2A 1.27(4) .
C16A C17A 1.43(4) .
C17A C18A 1.40(5) .
C17A C22A 1.42(4) .
C18A C19A 1.39(5) .
C19A C20A 1.38(5) .
C20A C21A 1.39(5) .
C21A O4A 1.36(4) .
C21A C22A 1.43(4) .
C22A O3A 1.33(4) .
C23A O7A 1.34(4) .
C23A C28A 1.40(5) .
C23A C24A 1.43(5) .
C24A O6A 1.33(4) .
C24A C25A 1.39(5) .
C25A C26A 1.36(6) .
C26A C27A 1.40(6) .
C27A C28A 1.42(5) .
C28A C29A 1.46(5) .
C29A N3A 1.29(5) .
C30A C35A 1.39(5) .
C30A C31A 1.40(4) .
C30A N3A 1.43(4) .
C31A C32A 1.38(5) .
C32A C33A 1.42(5) .
C32A C36A 1.52(5) .
C33A C34A 1.38(5) .
C33A C37A 1.52(5) .
C34A C35A 1.40(4) .
C35A N4A 1.42(4) .
C38A N4A 1.27(4) .
C38A C39A 1.45(4) .
C39A C40A 1.41(4) .
C39A C44A 1.44(4) .
C40A C41A 1.37(4) .
C41A C42A 1.39(4) .
C42A C43A 1.40(4) .
C43A O9A 1.36(3) .
C43A C44A 1.41(4) .
C44A O8A 1.32(3) .
C45A O11A 1.35(3) .
C45A C46A 1.40(4) .
C45A C50A 1.42(4) .
C46A C47A 1.40(4) .
C47A C48A 1.38(5) .
C48A C49A 1.41(4) .
C49A C50A 1.43(4) .
C49A C51A 1.44(4) .
C50A O12A 1.33(4) .
C51A N5A 1.29(4) .
C52A C53A 1.39(4) .
C52A C57A 1.41(4) .
C52A N5A 1.42(4) .
C53A C54A 1.39(5) .
C54A C55A 1.41(5) .
C54A C58A 1.52(4) .
C55A C56A 1.39(4) .
C55A C59A 1.52(5) .
C56A C57A 1.39(4) .
C57A N6A 1.42(4) .
C60A N6A 1.29(4) .
C60A C61A 1.45(4) .
C61A C66A 1.42(4) .
C61A C62A 1.42(4) .
C62A C63A 1.36(4) .
C63A C64A 1.41(4) .
C64A C65A 1.38(4) .
C65A O14A 1.35(3) .
C65A C66A 1.43(4) .
C66A O13A 1.34(3) .
C67A O17A 1.33(4) .
C67A C72A 1.42(4) .
C67A C68A 1.44(5) .
C68A O16A 1.36(3) .
C68A C69A 1.39(4) .
C69A C70A 1.40(4) .
C70A C71A 1.36(5) .
C71A C72A 1.44(5) .
C72A C73A 1.42(5) .
C73A O18A 1.23(4) .
C74A O19A 1.23(4) .
C74A C75A 1.44(4) .
C75A C80A 1.41(4) .
C75A C76A 1.42(5) .
C76A C77A 1.37(5) .
C77A C78A 1.42(5) .
C78A C79A 1.36(4) .
C79A O21A 1.32(4) .
C79A C80A 1.45(4) .
C80A O20A 1.32(4) .
C81A O10A 1.47(6) .
C82A O5A 1.44(4) .
C83A O15A 1.59(10) .
C83' O15A 1.64(15) .
C84A O22A 1.45(4) .
C1B O2B 1.33(4) .
C1B C2B 1.42(4) .
C1B C6B 1.42(4) .
C2B O1B 1.36(3) .
C2B C3B 1.38(5) .
C3B C4B 1.40(5) .
C4B C5B 1.38(4) .
C5B C6B 1.40(5) .
C6B C7B 1.45(4) .
C7B N1B 1.28(4) .
C8B C13B 1.38(5) .
C8B C9B 1.41(5) .
C8B N1B 1.43(4) .
C9B C10B 1.38(5) .
C10B C11B 1.40(6) .
C10B C14B 1.50(6) .
C11B C12B 1.39(5) .
C11B C15B 1.52(5) .
C12B C13B 1.37(4) .
C13B N2B 1.43(4) .
C16B N2B 1.28(4) .
C16B C17B 1.45(4) .
C17B C22B 1.41(4) .
C17B C18B 1.43(5) .
C18B C19B 1.36(5) .
C19B C20B 1.40(5) .
C20B C21B 1.36(5) .
C21B O4B 1.37(4) .
C21B C22B 1.43(4) .
C22B O3B 1.34(4) .
C23B O7B 1.30(4) .
C23B C28B 1.41(5) .
C23B C24B 1.42(4) .
C24B O6B 1.35(4) .
C24B C25B 1.39(5) .
C25B C26B 1.40(5) .
C26B C27B 1.36(5) .
C27B C28B 1.41(5) .
C28B C29B 1.34(7) .
C28B C29' 1.61(9) .
C30B C31B 1.39(8) .
C30B C35B 1.40(8) .
C30B N3B 1.41(6) .
C31B C32B 1.39(8) .
C31B C88B 1.48(8) 1_545
C31B C89B 1.87(8) 1_545
C32B C92B 1.17(8) 1_545
C32B C88B 1.18(8) 1_545
C32B C33B 1.41(10) .
C32B C36B 1.53(9) .
C32B C87B 1.72(8) 1_545
C33B C92B 0.75(8) 1_545
C33B C34B 1.40(8) .
C33B C37B 1.49(8) .
C34B C35B 1.40(7) .
C34B C92B 1.63(8) 1_545
C35B N4B 1.40(8) .
C36B C91B 0.64(7) 1_545
C36B C87B 1.12(8) 1_545
C36B C88B 1.95(7) 1_545
C37B C92B 1.93(7) 1_545
C39B C40B 1.38(5) .
C39B C44B 1.41(4) .
C39B C38B 1.46(5) .
C39B C38' 1.50(5) .
C40B C41B 1.36(6) .
C41B C42B 1.43(4) .
C42B C43B 1.37(4) .
C43B O9B 1.36(3) .
C43B C44B 1.43(5) .
C44B O8B 1.33(4) .
C45B O12B 1.34(3) .
C45B C46B 1.41(4) .
C45B C50B 1.42(4) .
C46B O11B 1.37(3) .
C46B C47B 1.39(4) .
C47B C48B 1.41(4) .
C48B C49B 1.36(4) .
C49B C50B 1.41(4) .
C50B C51B 1.44(4) .
C51B N5B 1.29(4) .
C52B C53B 1.39(2) .
C52B C57B 1.40(3) .
C52B N5B 1.42(3) .
C53B C54B 1.390(17) .
C54B C55B 1.42(3) .
C54B C58B 1.49(3) .
C55B C56B 1.39(2) .
C55B C59B 1.51(2) .
C56B C57B 1.39(2) .
C57B N6B 1.44(3) .
C60B N6B 1.30(4) .
C60B C61B 1.43(5) .
C61B C66B 1.42(5) .
C61B C62B 1.44(5) .
C62B C63B 1.37(6) .
C63B C64B 1.37(6) .
C64B C65B 1.40(5) .
C65B O14B 1.32(4) .
C65B C66B 1.43(5) .
C66B O13B 1.35(4) .
C67B O17B 1.33(4) .
C67B C72B 1.40(5) .
C67B C68B 1.41(5) .
C68B O16B 1.36(4) .
C68B C69B 1.38(5) .
C69B C70B 1.42(5) .
C70B C71B 1.34(6) .
C71B C72B 1.42(5) .
C72B C73' 1.35(7) .
C72B C73B 1.50(6) .
C74B O19B 1.36(4) .
C74B C75B 1.38(5) .
C74B N8B 1.42(5) .
C75B C80B 1.42(4) .
C75B C76B 1.42(5) .
C76B C77B 1.37(6) .
C77B C78B 1.41(5) .
C78B C79B 1.39(5) .
C79B O21B 1.36(4) .
C79B C80B 1.44(5) .
C80B O20B 1.31(4) .
C81B O15B 1.45(5) .
C83B O5B 1.64(10) .
C83" O5B 1.38(3) .
C84B O22B 1.43(4) .
C85B N8B 1.39(9) .
C85B C86B 1.39(2) .
C85B C90B 1.40(3) .
C85B O19B 1.51(5) .
C86B C87B 1.390(18) .
C87B C36B 1.12(8) 1_565
C87B C88B 1.42(3) .
C87B C91B 1.49(3) .
C87B C32B 1.72(8) 1_565
C88B C32B 1.18(8) 1_565
C88B C89B 1.39(2) .
C88B C31B 1.48(8) 1_565
C88B C92B 1.51(2) .
C88B C36B 1.95(7) 1_565
C89B C90B 1.39(2) .
C89B C31B 1.87(8) 1_565
C90B O18B 1.42(6) .
C90B N7B 1.42(7) .
C91B C36B 0.64(7) 1_565
C92B C33B 0.75(8) 1_565
C92B C32B 1.17(8) 1_565
C92B C34B 1.63(8) 1_565
C92B C37B 1.93(7) 1_565
O7B Zn3' 2.00(3) .
O7B Zn3B 2.04(2) .
O8B Zn3B 2.01(3) .
O8B Zn3' 2.02(3) .
O10B C82B 1.45(10) .
O10B Zn3B 2.10(6) .
N3B C29B 1.41(5) .
N3B Zn3B 2.19(5) .
N4B C38B 1.41(5) .
N4B Zn3B 2.20(6) .
C73B O18B 1.37(5) .
Zn3' O24B 1.74(8) .
Zn3' O10' 2.08(6) .
Zn3' O23B 2.18(6) .
C73' N7B 1.44(5) .
C29' O23B 1.40(5) .
O10' C82' 1.47(9) .
C38' O24B 1.39(5) .
O1S C1S 1.41(2) .
O2S C2S 1.40(2) .
O3S C3S 1.40(2) .
O4S C4S 1.40(2) .
O5S C5S 1.40(2) .
O6S C6S 1.40(3) .
O7S C7S 1.40(3) .
O8S C8S 1.40(3) .
O9S C9S 1.40(3) .
O9* C9* 1.40(3) .
O10S C10S 1.40(3) .
O11S C11S 1.40(3) .
O12S C12S 1.40(3) .
O12* C12* 1.40(3) .
O13S C13S 1.40(3) .
O13* C13* 1.40(3) .
O14S C14S 1.40(3) .
O15S C15S 1.40(3) .
O16S C16S 1.40(3) .
O16* C16* 1.40(3) .
O17S C17S 1.40(3) .
O17* C17* 1.40(3) .
O18S C18S 1.40(3) .
O18* C18* 1.40(3) .
O18" C18" 1.40(3) .
O19S C19S 1.40(3) .
O20S C20S 1.40(3) .
O20" C20" 1.39(6) .
O20* C20* 1.40(3) .
O21S C21S 1.40(3) .
O21* C21* 1.43(8) .
O21" C21" 1.40(3) .
